data_7014769
loop_
_publ_author_name
'Malaestean, Iurii L.'
'Speldrich, Manfred'
'Ellern, Arkady'
'Baca, Svetlana G.'
'K\"ogerler, Paul'

_publ_section_title
;
 Heterometal expansion of oxozirconium carboxylate clusters.
;
_journal_issue 2
_journal_name_full 'Dalton transactions (Cambridge, England : 2003)'
_journal_page_first 331
_journal_page_last 333
_journal_paper_doi 10.1039/c0dt01136c
_journal_volume 40
_journal_year 2011
_chemical_formula_sum 'C80 H141 N5 Ni3 O36 Zr6'
_chemical_formula_weight 2472.37
_chemical_name_systematic
;
?
;
_space_group_IT_number 2
_symmetry_cell_setting triclinic
_symmetry_space_group_name_Hall '-P 1'
_symmetry_space_group_name_H-M 'P -1'
_atom_sites_solution_hydrogens geom
_atom_sites_solution_primary direct
_atom_sites_solution_secondary difmap
_audit_creation_method SHELXL-97
_cell_angle_alpha 77.22(3)
_cell_angle_beta 75.05(3)
_cell_angle_gamma 64.91(3)
_cell_formula_units_Z 2
_cell_length_a 14.945(3)
_cell_length_b 15.548(3)
_cell_length_c 25.356(5)
_cell_measurement_reflns_used 7044
_cell_measurement_temperature 130(2)
_cell_measurement_theta_max 29.94
_cell_measurement_theta_min 2.64
_cell_volume 5113(2)
_computing_cell_refinement 'Bruker XSCANS'
_computing_data_collection 'Bruker XSCANS'
_computing_data_reduction 'Bruker SHELXTL'
_computing_molecular_graphics 'Bruker SHELXTL'
_computing_publication_material 'Bruker SHELXTL'
_computing_structure_refinement 'SHELXL-97 (Sheldrick, 2008)'
_computing_structure_solution 'SHELXS-97 (Sheldrick, 2008)'
_diffrn_ambient_temperature 130(2)
_diffrn_measured_fraction_theta_full 1.000
_diffrn_measured_fraction_theta_max 0.914
_diffrn_measurement_device_type 'Bruker P4'
_diffrn_measurement_method '\f and \w scans'
_diffrn_radiation_monochromator graphite
_diffrn_radiation_source 'fine-focus sealed tube'
_diffrn_radiation_type MoK\a
_diffrn_radiation_wavelength 0.71073
_diffrn_reflns_av_R_equivalents 0.0459
_diffrn_reflns_av_sigmaI/netI 0.0568
_diffrn_reflns_limit_h_max 21
_diffrn_reflns_limit_h_min -21
_diffrn_reflns_limit_k_max 21
_diffrn_reflns_limit_k_min -21
_diffrn_reflns_limit_l_max 35
_diffrn_reflns_limit_l_min -35
_diffrn_reflns_number 77393
_diffrn_reflns_theta_full 25.00
_diffrn_reflns_theta_max 30.83
_diffrn_reflns_theta_min 0.84
_diffrn_standards_decay_% 0
_diffrn_standards_interval_count 100
_diffrn_standards_number 2
_exptl_absorpt_coefficient_mu 1.205
_exptl_absorpt_correction_T_max 0.908
_exptl_absorpt_correction_T_min 0.841
_exptl_absorpt_correction_type multi-scan
_exptl_crystal_colour colourless
_exptl_crystal_density_diffrn 1.606
_exptl_crystal_density_method 'not measured'
_exptl_crystal_description block
_exptl_crystal_F_000 2535
_exptl_crystal_size_max 0.15
_exptl_crystal_size_mid 0.12
_exptl_crystal_size_min 0.08
_refine_diff_density_max 2.424
_refine_diff_density_min -1.132
_refine_diff_density_rms 0.137
_refine_ls_extinction_method none
_refine_ls_goodness_of_fit_ref 1.038
_refine_ls_hydrogen_treatment constr
_refine_ls_matrix_type full
_refine_ls_number_parameters 1193
_refine_ls_number_reflns 29359
_refine_ls_number_restraints 273
_refine_ls_restrained_S_all 1.049
_refine_ls_R_factor_all 0.0651
_refine_ls_R_factor_gt 0.0467
_refine_ls_shift/su_max 0.021
_refine_ls_shift/su_mean 0.000
_refine_ls_structure_factor_coef Fsqd
_refine_ls_weighting_details 'calc w=1/[\s^2^(Fo^2^)+(0.0770P)^2^+0.0309P] where P=(Fo^2^+2Fc^2^)/3'
_refine_ls_weighting_scheme calc
_refine_ls_wR_factor_gt 0.1296
_refine_ls_wR_factor_ref 0.1429
_reflns_number_gt 21798
_reflns_number_total 29359
_reflns_threshold_expression >2sigma(I)
_cod_data_source_file C0DT01136C.TXT
_cod_data_source_block a71b
_cod_depositor_comments
;
The following automatic conversions were performed:
'_symmetry_cell_setting' value 'Triclinic' changed to 'triclinic'
according to '/home/saulius/struct/CIF-dictionaries/cif_core.dic'
dictionary named 'cif_core.dic' version 2.4.1 from 2010-06-29.

Automatic conversion script
Id: cif_fix_enum 1555 2011-01-17 13:19:09Z saulius 
;
_cod_original_cell_volume 5113.0(17)
_cod_original_sg_symbol_H-M P-1
_cod_database_code 7014769

loop_
_symmetry_equiv_pos_as_xyz
'x, y, z'
'-x, -y, -z'

loop_
_atom_site_label
_atom_site_type_symbol
_atom_site_fract_x
_atom_site_fract_y
_atom_site_fract_z
_atom_site_U_iso_or_equiv
_atom_site_adp_type
_atom_site_occupancy
_atom_site_symmetry_multiplicity
_atom_site_calc_flag
_atom_site_refinement_flags
_atom_site_disorder_assembly
_atom_site_disorder_group
Zr1 Zr 0.460464(14) 0.361393(14) 0.170738(8) 0.01594(4) Uani 1 1 d . A .
Zr2 Zr 0.432931(16) 0.220459(15) 0.371482(9) 0.02106(5) Uani 1 1 d . A .
Zr3 Zr 0.616785(15) 0.292912(14) 0.274057(9) 0.01865(5) Uani 1 1 d . A .
Zr4 Zr 0.540308(15) 0.126767(14) 0.241313(9) 0.01676(5) Uani 1 1 d . . .
Zr5 Zr 0.280216(15) 0.294850(14) 0.267813(9) 0.01778(5) Uani 1 1 d . . .
Zr6 Zr 0.361491(16) 0.457978(15) 0.301073(9) 0.02018(5) Uani 1 1 d . A .
Ni1 Ni 0.70253(2) 0.25111(2) 0.150718(12) 0.02006(6) Uani 1 1 d . A .
Ni2 Ni 0.25522(2) 0.54355(2) 0.198812(12) 0.02142(7) Uani 1 1 d . A .
Ni3 Ni 0.35671(2) 0.07407(2) 0.315509(12) 0.02156(7) Uani 1 1 d . . .
C1 C 0.48916(18) -0.01082(16) 0.39911(10) 0.0277(6) Uani 1 1 d U . .
C2 C 0.5377(2) -0.09257(17) 0.44200(11) 0.0362(7) Uani 1 1 d U . .
H2 H 0.4956 -0.0755 0.4788 0.043 Uiso 1 1 calc R . .
C3 C 0.6414(2) -0.1008(2) 0.44295(14) 0.0540(9) Uani 1 1 d U . .
H3A H 0.6654 -0.1452 0.4750 0.081 Uiso 1 1 calc R . .
H3B H 0.6389 -0.0376 0.4452 0.081 Uiso 1 1 calc R . .
H3C H 0.6872 -0.1247 0.4093 0.081 Uiso 1 1 calc R . .
C4 C 0.5372(3) -0.18678(19) 0.43549(13) 0.0516(9) Uani 1 1 d U . .
H4A H 0.5871 -0.2121 0.4032 0.077 Uiso 1 1 calc R . .
H4B H 0.4703 -0.1766 0.4306 0.077 Uiso 1 1 calc R . .
H4C H 0.5538 -0.2326 0.4684 0.077 Uiso 1 1 calc R . .
C5 C 0.6298(2) 0.21775(19) 0.40229(10) 0.0346(6) Uani 1 1 d U A .
C6 C 0.68679(10) 0.19836(8) 0.44764(8) 0.0610(9) Uani 1 1 d DU . .
H6A H 0.6579 0.1594 0.4753 0.073 Uiso 1 1 d R A .
C7A C 0.79462(19) 0.1257(4) 0.4303(3) 0.096(3) Uani 0.50 1 d PDU A 1
H7A1 H 0.7934 0.0627 0.4317 0.143 Uiso 0.50 1 calc PR A 1
H7A2 H 0.8368 0.1214 0.4554 0.143 Uiso 0.50 1 calc PR A 1
H7A3 H 0.8222 0.1469 0.3927 0.143 Uiso 0.50 1 calc PR A 1
C8A C 0.6456(6) 0.29088(17) 0.47410(17) 0.095(2) Uani 0.50 1 d PDU A 1
H8A1 H 0.6453 0.3446 0.4453 0.143 Uiso 0.50 1 calc PR A 1
H8A2 H 0.6882 0.2841 0.4996 0.143 Uiso 0.50 1 calc PR A 1
H8A3 H 0.5768 0.3030 0.4943 0.143 Uiso 0.50 1 calc PR A 1
C7B C 0.7154(6) 0.09537(15) 0.4771(2) 0.081(2) Uani 0.50 1 d PDU A 2
H7B1 H 0.6543 0.0827 0.4929 0.122 Uiso 0.50 1 calc PR A 2
H7B2 H 0.7508 0.0873 0.5066 0.122 Uiso 0.50 1 calc PR A 2
H7B3 H 0.7593 0.0504 0.4507 0.122 Uiso 0.50 1 calc PR A 2
C8B C 0.77007(16) 0.2373(2) 0.4338(3) 0.090(2) Uani 0.50 1 d PDU A 2
H8B1 H 0.8277 0.1979 0.4088 0.135 Uiso 0.50 1 calc PR A 2
H8B2 H 0.7912 0.2354 0.4677 0.135 Uiso 0.50 1 calc PR A 2
H8B3 H 0.7445 0.3036 0.4160 0.135 Uiso 0.50 1 calc PR A 2
C9 C 0.82208(17) 0.11886(16) 0.23020(11) 0.0285(6) Uani 1 1 d U A .
C10 C 0.9149(2) 0.0329(2) 0.24535(14) 0.0510(8) Uani 1 1 d U . .
H10 H 0.9198 -0.0219 0.2287 0.061 Uiso 1 1 calc R . .
C11 C 1.0082(2) 0.0540(3) 0.2178(2) 0.0831(13) Uani 1 1 d U . .
H11A H 1.0045 0.0801 0.1792 0.125 Uiso 1 1 calc R . .
H11B H 1.0683 -0.0053 0.2198 0.125 Uiso 1 1 calc R . .
H11C H 1.0116 0.1008 0.2367 0.125 Uiso 1 1 calc R . .
C12 C 0.9064(3) 0.0026(3) 0.30683(17) 0.0913(16) Uani 1 1 d U . .
H12A H 0.8971 0.0560 0.3250 0.137 Uiso 1 1 calc R . .
H12B H 0.9679 -0.0521 0.3144 0.137 Uiso 1 1 calc R . .
H12C H 0.8486 -0.0158 0.3209 0.137 Uiso 1 1 calc R . .
C13 C 0.55077(18) 0.49952(16) 0.31018(9) 0.0260(5) Uani 1 1 d U A .
C14 C 0.5875(2) 0.56720(18) 0.32518(12) 0.0355(6) Uani 1 1 d U . .
H14 H 0.6498 0.5656 0.2979 0.043 Uiso 1 1 calc R . .
C15 C 0.5125(2) 0.6686(2) 0.32206(15) 0.0555(9) Uani 1 1 d U . .
H15A H 0.4991 0.6909 0.2845 0.083 Uiso 1 1 calc R . .
H15B H 0.5395 0.7092 0.3319 0.083 Uiso 1 1 calc R . .
H15C H 0.4499 0.6721 0.3477 0.083 Uiso 1 1 calc R . .
C16 C 0.6162(3) 0.5298(2) 0.38106(15) 0.0704(10) Uani 1 1 d U . .
H16A H 0.6524 0.5649 0.3879 0.106 Uiso 1 1 calc R . .
H16B H 0.6596 0.4615 0.3823 0.106 Uiso 1 1 calc R . .
H16C H 0.5553 0.5387 0.4093 0.106 Uiso 1 1 calc R . .
C17 C 0.24095(18) 0.15579(18) 0.41861(10) 0.0299(6) Uani 1 1 d U . .
C18 C 0.1548(2) 0.1669(3) 0.46808(13) 0.0521(9) Uani 1 1 d U . .
H18 H 0.1854 0.1381 0.5018 0.063 Uiso 1 1 calc R . .
C19 C 0.0937(3) 0.2694(3) 0.4728(2) 0.1191(17) Uani 1 1 d U . .
H19A H 0.1382 0.3037 0.4666 0.179 Uiso 1 1 calc R . .
H19B H 0.0523 0.2763 0.5098 0.179 Uiso 1 1 calc R . .
H19C H 0.0501 0.2962 0.4453 0.179 Uiso 1 1 calc R . .
C20 C 0.0908(3) 0.1144(3) 0.46633(17) 0.0831(12) Uani 1 1 d U . .
H20A H 0.0564 0.1436 0.4349 0.125 Uiso 1 1 calc R . .
H20B H 0.0409 0.1185 0.5004 0.125 Uiso 1 1 calc R . .
H20C H 0.1337 0.0470 0.4625 0.125 Uiso 1 1 calc R . .
C21 C 0.17180(16) 0.42675(17) 0.16311(10) 0.0262(6) Uani 1 1 d U . .
C22 C 0.1035(2) 0.4260(2) 0.12771(12) 0.0426(7) Uani 1 1 d U . .
H22 H 0.1383 0.4319 0.0885 0.051 Uiso 1 1 calc R . .
C23 C 0.0062(3) 0.5119(3) 0.1332(2) 0.0987(14) Uani 1 1 d U . .
H23A H -0.0354 0.5117 0.1091 0.148 Uiso 1 1 calc R . .
H23B H 0.0200 0.5703 0.1227 0.148 Uiso 1 1 calc R . .
H23C H -0.0295 0.5100 0.1714 0.148 Uiso 1 1 calc R . .
C24 C 0.0860(2) 0.3350(2) 0.13824(14) 0.0544(8) Uani 1 1 d U . .
H24A H 0.1508 0.2804 0.1336 0.082 Uiso 1 1 calc R . .
H24B H 0.0466 0.3372 0.1121 0.082 Uiso 1 1 calc R . .
H24C H 0.0491 0.3279 0.1759 0.082 Uiso 1 1 calc R . .
C25 C 0.39644(19) 0.2933(2) 0.07819(10) 0.0398(6) Uani 1 1 d U . .
C26 C 0.3770(2) 0.3320(3) 0.01758(13) 0.0654(8) Uani 1 1 d U . .
H26 H 0.3424 0.4034 0.0137 0.079 Uiso 1 1 calc R . .
C27 C 0.4703(3) 0.3063(3) -0.01740(16) 0.0810(14) Uani 1 1 d U . .
H27A H 0.5002 0.2367 -0.0177 0.122 Uiso 1 1 calc R . .
H27B H 0.5146 0.3256 -0.0044 0.122 Uiso 1 1 calc R . .
H27C H 0.4619 0.3383 -0.0547 0.122 Uiso 1 1 calc R . .
C28 C 0.3130(3) 0.2903(4) 0.00359(18) 0.1337(16) Uani 1 1 d U . .
H28A H 0.2823 0.3306 -0.0278 0.201 Uiso 1 1 calc R . .
H28B H 0.2600 0.2878 0.0354 0.201 Uiso 1 1 calc R . .
H28C H 0.3549 0.2255 -0.0059 0.201 Uiso 1 1 calc R . .
C29 C 0.65918(18) 0.10697(17) 0.11248(10) 0.0276(6) Uani 1 1 d U A .
C30 C 0.6872(2) 0.0375(2) 0.07062(12) 0.0501(7) Uani 1 1 d U . .
H30 H 0.7468 -0.0186 0.0820 0.060 Uiso 1 1 calc R . .
C31 C 0.7270(2) 0.0741(2) 0.01358(11) 0.0461(8) Uani 1 1 d U . .
H31A H 0.7516 0.0241 -0.0104 0.069 Uiso 1 1 calc R . .
H31B H 0.7823 0.0916 0.0146 0.069 Uiso 1 1 calc R . .
H31C H 0.6731 0.1306 -0.0007 0.069 Uiso 1 1 calc R . .
C32 C 0.6123(3) -0.0030(2) 0.07574(15) 0.0765(9) Uani 1 1 d U . .
H32A H 0.5509 0.0475 0.0647 0.115 Uiso 1 1 calc R . .
H32B H 0.5966 -0.0300 0.1140 0.115 Uiso 1 1 calc R . .
H32C H 0.6393 -0.0535 0.0519 0.115 Uiso 1 1 calc R . .
C33 C 0.12144(19) 0.57441(17) 0.30350(12) 0.0327(7) Uani 1 1 d U A .
C34 C 0.0212(2) 0.6264(2) 0.33959(14) 0.0526(9) Uani 1 1 d U . .
H34 H -0.0309 0.6143 0.3277 0.063 Uiso 1 1 calc R . .
C35 C -0.0037(4) 0.7328(3) 0.3257(2) 0.115(2) Uani 1 1 d U . .
H35A H -0.0715 0.7680 0.3451 0.173 Uiso 1 1 calc R . .
H35B H -0.0007 0.7509 0.2859 0.173 Uiso 1 1 calc R . .
H35C H 0.0451 0.7483 0.3370 0.173 Uiso 1 1 calc R . .
C36 C 0.0178(4) 0.5879(4) 0.39899(17) 0.117(2) Uani 1 1 d U . .
H36A H 0.0432 0.5178 0.4031 0.175 Uiso 1 1 calc R . .
H36B H -0.0518 0.6133 0.4189 0.175 Uiso 1 1 calc R . .
H36C H 0.0596 0.6072 0.4141 0.175 Uiso 1 1 calc R . .
C37 C 0.3386(2) 0.40813(18) 0.43265(10) 0.0327(6) Uani 1 1 d U A .
C38 C 0.3074(3) 0.4469(2) 0.48770(11) 0.0480(9) Uani 1 1 d U . .
H38 H 0.3655 0.4112 0.5073 0.058 Uiso 1 1 calc R . .
C39 C 0.2875(4) 0.5474(2) 0.48341(15) 0.0872(15) Uani 1 1 d U . .
H39A H 0.3495 0.5578 0.4664 0.131 Uiso 1 1 calc R . .
H39B H 0.2634 0.5677 0.5202 0.131 Uiso 1 1 calc R . .
H39C H 0.2362 0.5849 0.4607 0.131 Uiso 1 1 calc R . .
C40 C 0.2219(3) 0.4207(3) 0.52164(17) 0.0948(15) Uani 1 1 d U . .
H40A H 0.2083 0.4358 0.5592 0.142 Uiso 1 1 calc R . .
H40B H 0.2399 0.3521 0.5227 0.142 Uiso 1 1 calc R . .
H40C H 0.1617 0.4572 0.5052 0.142 Uiso 1 1 calc R . .
C41 C 0.78817(17) 0.35805(17) 0.18097(10) 0.0280(6) Uani 1 1 d . A .
H41A H 0.8502 0.3018 0.1876 0.034 Uiso 1 1 calc R . .
H41B H 0.7825 0.4100 0.1999 0.034 Uiso 1 1 calc R . .
C42 C 0.79363(17) 0.39077(16) 0.11987(10) 0.0271(6) Uani 1 1 d . . .
H42A H 0.7359 0.4519 0.1137 0.032 Uiso 1 1 calc R . .
H42B H 0.8563 0.4020 0.1042 0.032 Uiso 1 1 calc R . .
C43 C 0.62141(17) 0.41386(18) 0.06923(10) 0.0283(6) Uani 1 1 d . A .
H43A H 0.6111 0.4770 0.0777 0.034 Uiso 1 1 calc R . .
H43B H 0.5809 0.4249 0.0412 0.034 Uiso 1 1 calc R . .
C44 C 0.73230(17) 0.35978(18) 0.04661(10) 0.0288(6) Uani 1 1 d . . .
H44A H 0.7394 0.3083 0.0268 0.035 Uiso 1 1 calc R . .
H44B H 0.7590 0.4042 0.0200 0.035 Uiso 1 1 calc R . .
C45 C 0.89448(17) 0.24799(17) 0.07220(11) 0.0276(6) Uani 1 1 d . . .
H45A H 0.8889 0.1925 0.0624 0.033 Uiso 1 1 calc R . .
H45B H 0.9316 0.2242 0.1031 0.033 Uiso 1 1 calc R . .
C46 C 0.95648(17) 0.28698(18) 0.02286(11) 0.0307(6) Uani 1 1 d . . .
H46A H 0.9550 0.3477 0.0301 0.037 Uiso 1 1 calc R . .
H46B H 0.9263 0.3009 -0.0101 0.037 Uiso 1 1 calc R . .
C47 C 1.06577(18) 0.2152(2) 0.01170(12) 0.0381(8) Uani 1 1 d . . .
H47A H 1.0966 0.2038 0.0441 0.046 Uiso 1 1 calc R . .
H47B H 1.0668 0.1535 0.0066 0.046 Uiso 1 1 calc R . .
C48 C 1.1284(2) 0.2502(2) -0.03926(14) 0.0509(9) Uani 1 1 d . . .
H48A H 1.1021 0.2556 -0.0720 0.076 Uiso 1 1 calc R . .
H48B H 1.1986 0.2045 -0.0431 0.076 Uiso 1 1 calc R . .
H48C H 1.1246 0.3130 -0.0353 0.076 Uiso 1 1 calc R . .
C49 C 0.36111(19) 0.56424(17) 0.09299(10) 0.0299(6) Uani 1 1 d . A .
H49A H 0.3114 0.5513 0.0802 0.036 Uiso 1 1 calc R . .
H49B H 0.4220 0.5526 0.0638 0.036 Uiso 1 1 calc R . .
C50 C 0.31734(19) 0.66744(18) 0.10483(11) 0.0330(7) Uani 1 1 d . . .
H50A H 0.3706 0.6831 0.1118 0.040 Uiso 1 1 calc R . .
H50B H 0.2911 0.7112 0.0725 0.040 Uiso 1 1 calc R . .
C51 C 0.3338(2) 0.66605(17) 0.22217(11) 0.0353(6) Uani 1 1 d . A .
H51A H 0.3978 0.6498 0.1952 0.042 Uiso 1 1 calc R . .
H51B H 0.3382 0.6984 0.2504 0.042 Uiso 1 1 calc R . .
C52 C 0.2463(2) 0.73236(17) 0.19317(12) 0.0352(7) Uani 1 1 d . . .
H52A H 0.1834 0.7536 0.2207 0.042 Uiso 1 1 calc R . .
H52B H 0.2587 0.7898 0.1732 0.042 Uiso 1 1 calc R . .
C53 C 0.13464(18) 0.73021(17) 0.13758(12) 0.0324(7) Uani 1 1 d . . .
H53A H 0.0836 0.7211 0.1695 0.039 Uiso 1 1 calc R . .
H53B H 0.1338 0.6992 0.1077 0.039 Uiso 1 1 calc R . .
C54 C 0.10403(19) 0.83834(17) 0.11819(12) 0.0341(7) Uani 1 1 d . . .
H54A H 0.0802 0.8727 0.1508 0.041 Uiso 1 1 calc R . .
H54B H 0.1641 0.8498 0.0963 0.041 Uiso 1 1 calc R . .
C55 C 0.0233(2) 0.87891(19) 0.08418(13) 0.0398(8) Uani 1 1 d . . .
H55A H -0.0312 0.8565 0.1029 0.048 Uiso 1 1 calc R . .
H55B H 0.0516 0.8542 0.0481 0.048 Uiso 1 1 calc R . .
C56 C -0.0205(2) 0.98702(19) 0.07467(12) 0.0421(8) Uani 1 1 d . . .
H56A H -0.0568 1.0120 0.1097 0.063 Uiso 1 1 calc R . .
H56B H -0.0670 1.0092 0.0489 0.063 Uiso 1 1 calc R . .
H56C H 0.0338 1.0100 0.0592 0.063 Uiso 1 1 calc R . .
C57 C 0.2390(2) 0.12631(18) 0.23191(12) 0.0414(7) Uani 1 1 d . . .
H57A H 0.2926 0.1120 0.1988 0.050 Uiso 1 1 calc R . .
H57B H 0.1747 0.1689 0.2198 0.050 Uiso 1 1 calc R . .
C58 C 0.23110(19) 0.03419(18) 0.26351(12) 0.0381(7) Uani 1 1 d . . .
H58A H 0.1659 0.0500 0.2895 0.046 Uiso 1 1 calc R . .
H58B H 0.2315 -0.0047 0.2373 0.046 Uiso 1 1 calc R . .
C59 C 0.46553(18) -0.03205(17) 0.22202(11) 0.0324(6) Uani 1 1 d . . .
H59A H 0.5349 -0.0770 0.2093 0.039 Uiso 1 1 calc R . .
H59B H 0.4332 -0.0003 0.1895 0.039 Uiso 1 1 calc R . .
C60 C 0.40650(19) -0.08685(17) 0.26185(12) 0.0346(7) Uani 1 1 d . . .
H60A H 0.3886 -0.1218 0.2407 0.041 Uiso 1 1 calc R . .
H60B H 0.4499 -0.1348 0.2871 0.041 Uiso 1 1 calc R . .
C61 C 0.27866(19) -0.08138(18) 0.34452(11) 0.0346(7) Uani 1 1 d . . .
H61A H 0.2216 -0.0369 0.3680 0.042 Uiso 1 1 calc R . .
H61B H 0.3339 -0.1153 0.3657 0.042 Uiso 1 1 calc R . .
C62 C 0.2452(2) -0.1556(2) 0.33315(14) 0.0447(8) Uani 1 1 d . . .
H62A H 0.1849 -0.1214 0.3159 0.054 Uiso 1 1 calc R . .
H62B H 0.2993 -0.1960 0.3065 0.054 Uiso 1 1 calc R . .
C63 C 0.2214(2) -0.2192(2) 0.38367(16) 0.0628(11) Uani 1 1 d . . .
H63A H 0.2162 -0.2734 0.3721 0.075 Uiso 1 1 calc R . .
H63B H 0.2783 -0.2461 0.4036 0.075 Uiso 1 1 calc R . .
C64 C 0.1316(3) -0.1739(3) 0.42071(18) 0.0794(14) Uani 1 1 d . . .
H64A H 0.1367 -0.1217 0.4338 0.119 Uiso 1 1 calc R . .
H64B H 0.1217 -0.2208 0.4521 0.119 Uiso 1 1 calc R . .
H64C H 0.0743 -0.1480 0.4018 0.119 Uiso 1 1 calc R . .
C65 C 0.0519(2) 0.3520(2) 0.30985(15) 0.0496(9) Uani 1 1 d . . .
C66 C 0.0286(3) 0.2707(3) 0.32463(17) 0.0648(11) Uani 1 1 d . . .
H66 H 0.0778 0.2119 0.3373 0.078 Uiso 1 1 calc R . .
C67 C -0.0576(3) 0.2726(3) 0.32162(17) 0.0702(12) Uani 1 1 d . . .
H67 H -0.0694 0.2152 0.3317 0.084 Uiso 1 1 calc R . .
C68 C -0.1349(3) 0.3586(3) 0.30352(19) 0.0825(14) Uani 1 1 d . . .
H68 H -0.1981 0.3605 0.3012 0.099 Uiso 1 1 calc R . .
C69 C -0.1127(3) 0.4384(3) 0.2896(2) 0.0949(19) Uani 1 1 d . . .
H69 H -0.1640 0.4980 0.2799 0.114 Uiso 1 1 calc R . .
C70 C -0.0229(3) 0.4364(3) 0.28915(19) 0.0723(13) Uani 1 1 d . . .
H70 H -0.0087 0.4921 0.2748 0.087 Uiso 1 1 calc R . .
C71 C 0.71300(19) -0.08187(18) 0.24932(12) 0.0335(7) Uani 1 1 d . . .
C72 C 0.7938(2) -0.1138(2) 0.20572(13) 0.0406(8) Uani 1 1 d . . .
H72 H 0.8138 -0.0685 0.1791 0.049 Uiso 1 1 calc R . .
C73 C 0.8438(2) -0.2089(2) 0.20123(15) 0.0539(10) Uani 1 1 d . . .
H73 H 0.8978 -0.2290 0.1712 0.065 Uiso 1 1 calc R . .
C74 C 0.8174(3) -0.2770(2) 0.23965(17) 0.0611(11) Uani 1 1 d . . .
H74 H 0.8534 -0.3433 0.2365 0.073 Uiso 1 1 calc R . .
C75 C 0.7386(3) -0.2467(2) 0.28219(16) 0.0582(11) Uani 1 1 d . . .
H75 H 0.7209 -0.2927 0.3094 0.070 Uiso 1 1 calc R . .
C76 C 0.6847(2) -0.1510(2) 0.28618(14) 0.0489(9) Uani 1 1 d . . .
H76 H 0.6272 -0.1315 0.3145 0.059 Uiso 1 1 calc R . .
C77 C 0.3020(3) 0.0573(3) 0.09148(17) 0.0931(13) Uani 1 1 d . . .
H77A H 0.2979 0.0679 0.0525 0.140 Uiso 1 1 calc R . .
H77B H 0.3363 0.0949 0.0974 0.140 Uiso 1 1 calc R . .
H77C H 0.2340 0.0773 0.1137 0.140 Uiso 1 1 calc R . .
C78 C 0.3567(3) -0.0413(3) 0.10715(16) 0.0685(10) Uani 1 1 d . . .
C79 C 0.6404(3) 0.7259(3) 0.15962(17) 0.0721(11) Uani 1 1 d . . .
H79A H 0.7115 0.7071 0.1422 0.108 Uiso 1 1 calc R . .
H79B H 0.6297 0.7479 0.1949 0.108 Uiso 1 1 calc R . .
H79C H 0.5990 0.7778 0.1355 0.108 Uiso 1 1 calc R . .
C80 C 0.6124(2) 0.6439(2) 0.16879(12) 0.0433(8) Uani 1 1 d . . .
N1 N 0.79180(13) 0.31703(13) 0.09168(8) 0.0233(5) Uani 1 1 d . . .
N2 N 0.23508(14) 0.68083(13) 0.15354(8) 0.0260(5) Uani 1 1 d . . .
N3 N 0.31338(14) -0.02406(13) 0.29482(8) 0.0262(5) Uani 1 1 d . . .
N4 N 0.3990(3) -0.1209(3) 0.12106(17) 0.0934(12) Uani 1 1 d . . .
N5 N 0.5911(2) 0.58032(18) 0.17535(12) 0.0518(8) Uani 1 1 d . . .
O1 O 0.57579(10) 0.24738(10) 0.21245(6) 0.0168(3) Uani 1 1 d . . .
O2 O 0.41417(10) 0.24016(10) 0.19769(6) 0.0174(3) Uani 1 1 d . . .
H2O H 0.4001 0.2188 0.1692 0.021 Uiso 1 1 d R . .
O3 O 0.33499(10) 0.40316(10) 0.23751(6) 0.0175(3) Uani 1 1 d . . .
O4 O 0.49995(10) 0.42272(10) 0.22824(6) 0.0184(3) Uani 1 1 d . . .
H4O H 0.5205 0.4749 0.2118 0.022 Uiso 1 1 d R . .
O5 O 0.40697(11) 0.18612(10) 0.30200(6) 0.0189(3) Uani 1 1 d . . .
O6 O 0.47426(11) 0.32899(10) 0.32137(6) 0.0207(4) Uani 1 1 d . . .
O7 O 0.58174(11) 0.15770(10) 0.31042(6) 0.0212(4) Uani 1 1 d . . .
H7O H 0.6344 0.1051 0.3263 0.025 Uiso 1 1 d R . .
O8 O 0.29673(12) 0.34100(11) 0.34032(6) 0.0239(4) Uani 1 1 d . . .
H8O H 0.2368 0.3609 0.3678 0.029 Uiso 1 1 d R . .
O9 O 0.42421(12) 0.34556(12) 0.09699(7) 0.0309(4) Uani 1 1 d . . .
O10 O 0.38091(13) 0.22172(13) 0.10478(7) 0.0367(4) Uani 1 1 d . . .
O11 O 0.49238(12) 0.06881(11) 0.40048(7) 0.0294(4) Uani 1 1 d . . .
O12 O 0.44780(13) -0.02428(12) 0.36665(7) 0.0322(4) Uani 1 1 d . . .
O13 O 0.30271(12) 0.19107(12) 0.42009(7) 0.0296(4) Uani 1 1 d . . .
O14 O 0.24523(13) 0.11547(13) 0.38058(7) 0.0354(5) Uani 1 1 d . . .
O15 O 0.55279(13) 0.19843(12) 0.41477(7) 0.0303(4) Uani 1 1 d . . .
O16 O 0.66278(12) 0.25263(12) 0.35538(7) 0.0310(4) Uani 1 1 d . . .
O17 O 0.36797(14) 0.31915(12) 0.43393(7) 0.0317(5) Uani 1 1 d . . .
O18 O 0.33227(13) 0.46784(12) 0.38924(7) 0.0307(4) Uani 1 1 d . . .
O19 O 0.61750(12) 0.42061(11) 0.29612(7) 0.0265(4) Uani 1 1 d . . .
O20 O 0.45787(12) 0.52521(11) 0.31313(7) 0.0263(4) Uani 1 1 d . . .
O21 O 0.76066(12) 0.16603(12) 0.26818(7) 0.0287(4) Uani 1 1 d . . .
O22 O 0.81424(12) 0.13779(11) 0.18039(7) 0.0281(4) Uani 1 1 d . . .
O23 O 0.59896(11) 0.09592(11) 0.15693(7) 0.0249(4) Uani 1 1 d . . .
O24 O 0.70134(12) 0.16372(12) 0.10200(7) 0.0283(4) Uani 1 1 d . . .
O25 O 0.20616(11) 0.35349(11) 0.19694(7) 0.0261(4) Uani 1 1 d . . .
O26 O 0.18763(12) 0.50170(11) 0.15539(7) 0.0290(4) Uani 1 1 d . . .
O27 O 0.19624(13) 0.52584(12) 0.32706(7) 0.0296(5) Uani 1 1 d . . .
O28 O 0.12432(12) 0.58594(12) 0.25249(8) 0.0315(5) Uani 1 1 d . . .
O29 O 0.66599(12) 0.00957(11) 0.25578(8) 0.0301(4) Uani 1 1 d . . .
O30 O 0.13794(13) 0.35050(13) 0.30973(8) 0.0375(5) Uani 1 1 d . . .
O31 O 0.70416(11) 0.33372(11) 0.20205(6) 0.0218(4) Uani 1 1 d . . .
O32 O 0.58958(11) 0.36075(11) 0.11732(6) 0.0228(4) Uani 1 1 d . . .
O33 O 0.38564(11) 0.50388(11) 0.14179(6) 0.0241(4) Uani 1 1 d . . .
O34 O 0.31798(11) 0.58285(11) 0.24698(7) 0.0247(4) Uani 1 1 d . . .
O35 O 0.46812(11) 0.03641(10) 0.24840(7) 0.0221(4) Uani 1 1 d . . .
O36 O 0.26113(11) 0.17218(11) 0.26559(7) 0.0247(4) Uani 1 1 d . . .

loop_
_atom_site_aniso_label
_atom_site_aniso_U_11
_atom_site_aniso_U_22
_atom_site_aniso_U_33
_atom_site_aniso_U_23
_atom_site_aniso_U_13
_atom_site_aniso_U_12
Zr1 0.01766(8) 0.01757(8) 0.01481(9) -0.00035(7) -0.00531(7) -0.00849(7)
Zr2 0.02987(10) 0.01815(9) 0.01542(9) 0.00064(7) -0.00644(8) -0.00969(8)
Zr3 0.02313(8) 0.01784(8) 0.01897(9) -0.00081(7) -0.00942(7) -0.00934(7)
Zr4 0.01842(8) 0.01480(8) 0.01879(9) -0.00213(7) -0.00520(7) -0.00711(7)
Zr5 0.01767(8) 0.01702(8) 0.01843(9) -0.00017(7) -0.00342(7) -0.00751(7)
Zr6 0.02741(9) 0.01578(8) 0.01688(9) -0.00199(7) -0.00585(8) -0.00702(7)
Ni1 0.01927(11) 0.02141(12) 0.02289(13) -0.00468(10) -0.00338(10) -0.01054(10)
Ni2 0.02127(12) 0.01700(12) 0.02557(14) 0.00174(11) -0.00886(11) -0.00665(10)
Ni3 0.02552(12) 0.01914(12) 0.02188(14) 0.00060(10) -0.00518(11) -0.01156(10)
C1 0.0359(11) 0.0204(10) 0.0237(11) 0.0020(9) -0.0074(9) -0.0093(9)
C2 0.0620(14) 0.0219(10) 0.0273(12) 0.0031(9) -0.0177(11) -0.0165(10)
C3 0.0687(16) 0.0384(15) 0.0607(18) 0.0022(13) -0.0416(14) -0.0136(14)
C4 0.0920(19) 0.0287(12) 0.0417(16) 0.0107(11) -0.0290(15) -0.0287(13)
C5 0.0496(12) 0.0367(12) 0.0248(11) 0.0020(9) -0.0199(10) -0.0193(10)
C6 0.0785(15) 0.0882(19) 0.0367(14) 0.0155(14) -0.0349(13) -0.0493(14)
C7A 0.078(4) 0.147(6) 0.055(4) 0.034(4) -0.043(3) -0.043(4)
C8A 0.211(5) 0.075(3) 0.058(3) 0.024(3) -0.087(3) -0.091(3)
C7B 0.093(4) 0.084(4) 0.066(4) 0.013(3) -0.055(3) -0.023(4)
C8B 0.113(3) 0.130(5) 0.069(4) 0.010(4) -0.061(3) -0.072(3)
C9 0.0223(9) 0.0216(10) 0.0450(13) -0.0076(9) -0.0126(10) -0.0064(8)
C10 0.0422(13) 0.0368(14) 0.0743(18) -0.0150(13) -0.0343(13) 0.0015(12)
C11 0.0289(14) 0.076(2) 0.147(3) -0.033(2) -0.0420(18) -0.0002(15)
C12 0.094(3) 0.059(2) 0.094(3) -0.001(2) -0.063(2) 0.017(2)
C13 0.0393(11) 0.0243(10) 0.0206(10) 0.0007(8) -0.0124(9) -0.0162(8)
C14 0.0441(12) 0.0289(10) 0.0436(13) -0.0102(10) -0.0146(11) -0.0174(9)
C15 0.0657(16) 0.0393(13) 0.078(2) -0.0166(14) -0.0295(16) -0.0228(13)
C16 0.110(2) 0.0522(17) 0.0749(19) -0.0098(15) -0.0577(17) -0.0322(16)
C17 0.0302(11) 0.0333(12) 0.0215(11) 0.0016(9) -0.0020(9) -0.0120(9)
C18 0.0400(13) 0.0879(19) 0.0343(15) -0.0160(14) 0.0066(12) -0.0342(13)
C19 0.061(2) 0.140(3) 0.167(4) -0.116(3) 0.053(2) -0.045(2)
C20 0.0788(19) 0.129(3) 0.062(2) -0.022(2) 0.0222(19) -0.0751(17)
C21 0.0205(9) 0.0327(11) 0.0279(11) -0.0006(9) -0.0087(9) -0.0119(8)
C22 0.0553(12) 0.0483(13) 0.0416(13) 0.0078(11) -0.0310(11) -0.0304(11)
C23 0.0820(19) 0.058(2) 0.176(4) -0.009(2) -0.095(2) -0.0079(18)
C24 0.0685(14) 0.0461(14) 0.0719(19) 0.0074(13) -0.0472(14) -0.0319(12)
C25 0.0538(12) 0.0670(14) 0.0208(11) -0.0056(10) -0.0081(10) -0.0439(10)
C26 0.0942(15) 0.1101(18) 0.0339(14) -0.0167(13) -0.0067(13) -0.0786(14)
C27 0.083(2) 0.113(3) 0.055(2) -0.016(2) -0.0211(19) -0.038(2)
C28 0.163(2) 0.267(4) 0.053(2) -0.006(3) -0.034(2) -0.160(3)
C29 0.0325(10) 0.0295(10) 0.0252(11) -0.0106(9) -0.0012(9) -0.0151(9)
C30 0.0701(15) 0.0601(14) 0.0384(14) -0.0253(11) 0.0117(13) -0.0456(12)
C31 0.0579(15) 0.0591(15) 0.0303(13) -0.0207(12) 0.0032(12) -0.0306(13)
C32 0.0962(18) 0.1018(17) 0.070(2) -0.0597(15) 0.0296(17) -0.0764(14)
C33 0.0294(11) 0.0238(10) 0.0420(14) -0.0129(10) 0.0050(11) -0.0102(9)
C34 0.0324(14) 0.0556(16) 0.0619(18) -0.0298(14) 0.0064(14) -0.0076(13)
C35 0.083(3) 0.051(2) 0.161(4) -0.050(2) 0.033(3) 0.007(2)
C36 0.084(3) 0.154(4) 0.062(2) -0.042(3) 0.044(2) -0.018(3)
C37 0.0457(13) 0.0329(12) 0.0191(11) -0.0050(9) -0.0063(10) -0.0140(10)
C38 0.0753(18) 0.0399(14) 0.0245(13) -0.0084(11) -0.0062(13) -0.0181(13)
C39 0.171(4) 0.0504(17) 0.0438(19) -0.0175(15) -0.021(2) -0.040(2)
C40 0.113(3) 0.122(3) 0.060(2) -0.043(2) 0.023(2) -0.063(2)
C41 0.0285(10) 0.0286(10) 0.0340(12) -0.0060(9) -0.0066(9) -0.0164(8)
C42 0.0292(10) 0.0238(10) 0.0323(12) -0.0056(9) -0.0018(9) -0.0155(8)
C43 0.0211(9) 0.0360(12) 0.0253(12) 0.0047(10) -0.0028(9) -0.0137(9)
C44 0.0265(10) 0.0383(12) 0.0220(11) 0.0003(9) -0.0005(9) -0.0174(9)
C45 0.0231(10) 0.0252(10) 0.0330(13) -0.0040(9) 0.0001(10) -0.0111(8)
C46 0.0264(10) 0.0330(11) 0.0329(13) -0.0063(10) 0.0031(10) -0.0156(9)
C47 0.0247(11) 0.0431(14) 0.0411(15) -0.0050(12) 0.0022(11) -0.0130(10)
C48 0.0316(13) 0.0606(18) 0.0521(19) -0.0115(15) 0.0098(13) -0.0181(13)
C49 0.0384(12) 0.0251(11) 0.0222(11) 0.0057(9) -0.0107(10) -0.0100(10)
C50 0.0344(12) 0.0274(11) 0.0339(13) 0.0076(10) -0.0092(11) -0.0128(10)
C51 0.0508(13) 0.0242(10) 0.0397(14) 0.0051(10) -0.0224(11) -0.0193(10)
C52 0.0457(13) 0.0190(10) 0.0449(15) 0.0028(10) -0.0196(12) -0.0131(9)
C53 0.0314(11) 0.0203(10) 0.0431(14) 0.0071(10) -0.0180(11) -0.0067(9)
C54 0.0359(12) 0.0213(11) 0.0418(14) 0.0065(10) -0.0162(11) -0.0082(10)
C55 0.0385(13) 0.0287(12) 0.0503(16) 0.0038(12) -0.0186(12) -0.0097(11)
C56 0.0420(15) 0.0266(13) 0.0452(16) 0.0001(12) -0.0145(13) 0.0000(12)
C57 0.0591(13) 0.0276(11) 0.0530(15) 0.0042(11) -0.0358(12) -0.0215(10)
C58 0.0478(11) 0.0295(11) 0.0514(15) 0.0099(11) -0.0263(11) -0.0261(9)
C59 0.0393(11) 0.0287(10) 0.0377(13) -0.0127(9) 0.0017(11) -0.0221(9)
C60 0.0410(12) 0.0241(10) 0.0441(15) -0.0105(10) 0.0005(11) -0.0196(9)
C61 0.0379(11) 0.0320(11) 0.0385(14) 0.0078(10) -0.0079(11) -0.0234(9)
C62 0.0448(13) 0.0373(12) 0.0598(19) 0.0084(13) -0.0128(13) -0.0287(10)
C63 0.0502(15) 0.0622(18) 0.078(2) 0.0264(17) -0.0177(16) -0.0381(13)
C64 0.095(3) 0.077(2) 0.070(3) 0.008(2) -0.021(2) -0.042(2)
C65 0.0391(14) 0.0407(15) 0.068(2) -0.0093(15) -0.0060(15) -0.0155(12)
C66 0.0548(17) 0.068(2) 0.077(3) -0.0080(19) -0.0031(18) -0.0353(15)
C67 0.060(2) 0.071(2) 0.082(3) -0.016(2) -0.008(2) -0.0281(18)
C68 0.0575(18) 0.108(3) 0.099(3) -0.018(2) -0.022(2) -0.0415(19)
C69 0.0413(18) 0.069(3) 0.166(5) -0.001(3) -0.020(3) -0.0203(18)
C70 0.0452(17) 0.055(2) 0.119(3) -0.013(2) -0.029(2) -0.0128(16)
C71 0.0329(12) 0.0265(11) 0.0415(14) -0.0043(10) -0.0133(11) -0.0082(10)
C72 0.0351(13) 0.0397(14) 0.0468(16) -0.0076(12) -0.0037(12) -0.0157(11)
C73 0.0373(15) 0.0499(17) 0.066(2) -0.0182(16) -0.0027(15) -0.0081(14)
C74 0.0579(19) 0.0309(15) 0.086(3) -0.0103(16) -0.0074(19) -0.0115(14)
C75 0.0534(18) 0.0306(15) 0.073(2) 0.0040(16) -0.0038(18) -0.0091(14)
C76 0.0498(16) 0.0344(14) 0.057(2) -0.0053(13) 0.0011(15) -0.0173(12)
C77 0.174(3) 0.066(2) 0.077(2) -0.0021(18) -0.068(2) -0.059(2)
C78 0.101(2) 0.0696(19) 0.060(2) -0.0129(16) -0.0295(18) -0.0465(17)
C79 0.105(2) 0.0693(19) 0.065(2) -0.0159(17) -0.009(2) -0.0558(17)
C80 0.0509(15) 0.0419(14) 0.0353(15) -0.0103(12) -0.0047(13) -0.0157(13)
N1 0.0203(8) 0.0256(8) 0.0257(9) -0.0055(7) -0.0022(7) -0.0107(7)
N2 0.0257(8) 0.0204(8) 0.0314(10) 0.0029(8) -0.0128(8) -0.0071(7)
N3 0.0284(8) 0.0247(8) 0.0299(10) 0.0028(8) -0.0068(8) -0.0167(7)
N4 0.125(2) 0.076(2) 0.104(3) -0.0152(19) -0.051(2) -0.0425(19)
N5 0.0532(14) 0.0390(13) 0.0627(17) -0.0101(12) -0.0094(13) -0.0164(11)
O1 0.0184(6) 0.0161(6) 0.0185(7) -0.0028(5) -0.0054(5) -0.0076(5)
O2 0.0189(6) 0.0189(6) 0.0178(7) -0.0026(5) -0.0065(5) -0.0087(5)
O3 0.0199(6) 0.0149(6) 0.0177(7) 0.0003(5) -0.0061(5) -0.0067(5)
O4 0.0231(6) 0.0157(6) 0.0194(7) -0.0014(5) -0.0075(6) -0.0089(5)
O5 0.0240(6) 0.0156(6) 0.0183(7) 0.0011(5) -0.0052(6) -0.0096(5)
O6 0.0293(7) 0.0173(6) 0.0168(7) -0.0013(5) -0.0075(6) -0.0088(6)
O7 0.0250(7) 0.0188(7) 0.0211(7) 0.0017(6) -0.0110(6) -0.0080(6)
O8 0.0280(7) 0.0211(7) 0.0179(7) -0.0030(6) -0.0001(6) -0.0072(6)
O9 0.0437(8) 0.0435(8) 0.0190(8) 0.0022(6) -0.0120(7) -0.0292(7)
O10 0.0539(8) 0.0491(9) 0.0264(9) -0.0063(7) -0.0092(7) -0.0364(7)
O11 0.0389(8) 0.0213(7) 0.0305(9) 0.0048(6) -0.0141(7) -0.0136(6)
O12 0.0482(9) 0.0243(8) 0.0295(9) 0.0051(7) -0.0192(7) -0.0166(7)
O13 0.0353(8) 0.0330(8) 0.0211(8) 0.0001(7) -0.0030(7) -0.0168(7)
O14 0.0403(8) 0.0410(9) 0.0295(9) -0.0066(7) 0.0033(8) -0.0247(7)
O15 0.0445(8) 0.0295(8) 0.0209(8) 0.0026(6) -0.0135(7) -0.0168(7)
O16 0.0414(8) 0.0320(8) 0.0279(8) 0.0009(7) -0.0187(7) -0.0175(7)
O17 0.0511(9) 0.0235(8) 0.0192(8) -0.0020(6) -0.0082(7) -0.0128(7)
O18 0.0456(9) 0.0254(8) 0.0211(8) -0.0044(6) -0.0051(7) -0.0136(7)
O19 0.0316(7) 0.0238(7) 0.0294(8) -0.0041(6) -0.0121(7) -0.0118(6)
O20 0.0367(8) 0.0213(7) 0.0241(8) -0.0027(6) -0.0101(7) -0.0119(6)
O21 0.0294(7) 0.0255(8) 0.0344(9) -0.0006(7) -0.0168(7) -0.0090(6)
O22 0.0246(7) 0.0226(7) 0.0356(9) -0.0051(7) -0.0081(7) -0.0056(6)
O23 0.0258(7) 0.0272(7) 0.0249(8) -0.0075(6) -0.0004(6) -0.0139(6)
O24 0.0328(7) 0.0319(8) 0.0266(8) -0.0093(6) 0.0005(7) -0.0193(6)
O25 0.0256(7) 0.0259(7) 0.0313(8) 0.0032(6) -0.0126(6) -0.0134(6)
O26 0.0292(7) 0.0236(7) 0.0377(9) 0.0040(7) -0.0169(7) -0.0113(6)
O27 0.0306(8) 0.0242(8) 0.0266(9) -0.0048(7) 0.0011(7) -0.0067(7)
O28 0.0229(7) 0.0250(8) 0.0427(10) -0.0008(7) -0.0063(7) -0.0073(6)
O29 0.0267(7) 0.0202(7) 0.0416(10) -0.0014(7) -0.0110(7) -0.0061(6)
O30 0.0235(8) 0.0324(9) 0.0475(11) -0.0066(8) 0.0059(8) -0.0088(7)
O31 0.0230(6) 0.0226(7) 0.0250(8) -0.0020(6) -0.0065(6) -0.0132(5)
O32 0.0214(6) 0.0276(7) 0.0216(8) -0.0008(6) -0.0036(6) -0.0128(6)
O33 0.0263(7) 0.0228(7) 0.0203(8) 0.0050(6) -0.0087(6) -0.0081(6)
O34 0.0272(7) 0.0164(7) 0.0313(8) 0.0002(6) -0.0111(6) -0.0075(6)
O35 0.0264(7) 0.0178(6) 0.0250(8) -0.0031(6) -0.0046(6) -0.0112(5)
O36 0.0249(7) 0.0207(7) 0.0314(9) 0.0004(6) -0.0086(6) -0.0116(6)

loop_
_atom_type_symbol
_atom_type_description
_atom_type_scat_dispersion_real
_atom_type_scat_dispersion_imag
_atom_type_scat_source
C C 0.0033 0.0016 'International Tables Vol C Tables 4.2.6.8 and 6.1.1.4'
H H 0.0000 0.0000 'International Tables Vol C Tables 4.2.6.8 and 6.1.1.4'
N N 0.0061 0.0033 'International Tables Vol C Tables 4.2.6.8 and 6.1.1.4'
Ni Ni 0.3393 1.1124 'International Tables Vol C Tables 4.2.6.8 and 6.1.1.4'
O O 0.0106 0.0060 'International Tables Vol C Tables 4.2.6.8 and 6.1.1.4'
Zr Zr -2.9673 0.5597 'International Tables Vol C Tables 4.2.6.8 and 6.1.1.4'

loop_
_geom_angle_atom_site_label_1
_geom_angle_atom_site_label_2
_geom_angle_atom_site_label_3
_geom_angle
_geom_angle_site_symmetry_1
_geom_angle_site_symmetry_3
_geom_angle_publ_flag
O32 Zr1 O33 90.07(7) . . ?
O32 Zr1 O3 157.83(7) . . ?
O33 Zr1 O3 79.47(7) . . ?
O32 Zr1 O9 81.88(7) . . ?
O33 Zr1 O9 79.65(7) . . ?
O3 Zr1 O9 114.85(6) . . ?
O32 Zr1 O1 78.30(6) . . ?
O33 Zr1 O1 152.14(7) . . ?
O3 Zr1 O1 102.06(6) . . ?
O9 Zr1 O1 122.72(7) . . ?
O32 Zr1 O2 126.00(6) . . ?
O33 Zr1 O2 132.82(6) . . ?
O3 Zr1 O2 73.98(6) . . ?
O9 Zr1 O2 77.24(7) . . ?
O1 Zr1 O2 72.68(6) . . ?
O32 Zr1 O4 87.94(7) . . ?
O33 Zr1 O4 83.61(7) . . ?
O3 Zr1 O4 71.61(6) . . ?
O9 Zr1 O4 160.35(6) . . ?
O1 Zr1 O4 70.89(6) . . ?
O2 Zr1 O4 122.11(6) . . ?
O32 Zr1 Ni2 127.44(5) . . ?
O33 Zr1 Ni2 38.44(5) . . ?
O3 Zr1 Ni2 41.46(4) . . ?
O9 Zr1 Ni2 94.34(5) . . ?
O1 Zr1 Ni2 139.34(4) . . ?
O2 Zr1 Ni2 103.52(4) . . ?
O4 Zr1 Ni2 78.55(4) . . ?
O32 Zr1 Ni1 37.40(5) . . ?
O33 Zr1 Ni1 124.19(5) . . ?
O3 Zr1 Ni1 139.50(5) . . ?
O9 Zr1 Ni1 102.45(5) . . ?
O1 Zr1 Ni1 40.96(4) . . ?
O2 Zr1 Ni1 100.79(4) . . ?
O4 Zr1 Ni1 78.61(5) . . ?
Ni2 Zr1 Ni1 152.960(18) . . ?
O32 Zr1 Zr5 164.14(4) . . ?
O33 Zr1 Zr5 105.64(5) . . ?
O3 Zr1 Zr5 33.97(4) . . ?
O9 Zr1 Zr5 98.52(5) . . ?
O1 Zr1 Zr5 88.38(5) . . ?
O2 Zr1 Zr5 40.01(4) . . ?
O4 Zr1 Zr5 95.84(4) . . ?
Ni2 Zr1 Zr5 68.41(3) . . ?
Ni1 Zr1 Zr5 128.39(3) . . ?
O32 Zr1 Zr4 102.07(5) . . ?
O33 Zr1 Zr4 167.74(4) . . ?
O3 Zr1 Zr4 88.50(5) . . ?
O9 Zr1 Zr4 103.59(5) . . ?
O1 Zr1 Zr4 33.45(4) . . ?
O2 Zr1 Zr4 39.24(4) . . ?
O4 Zr1 Zr4 94.94(4) . . ?
Ni2 Zr1 Zr4 129.33(3) . . ?
Ni1 Zr1 Zr4 67.09(3) . . ?
Zr5 Zr1 Zr4 62.32(3) . . ?
O6 Zr2 O5 89.75(6) . . ?
O6 Zr2 O11 142.34(6) . . ?
O5 Zr2 O11 88.00(7) . . ?
O6 Zr2 O13 142.50(6) . . ?
O5 Zr2 O13 88.30(7) . . ?
O11 Zr2 O13 75.01(7) . . ?
O6 Zr2 O17 84.81(7) . . ?
O5 Zr2 O17 144.11(6) . . ?
O11 Zr2 O17 117.10(7) . . ?
O13 Zr2 O17 75.33(8) . . ?
O6 Zr2 O15 84.78(7) . . ?
O5 Zr2 O15 142.75(6) . . ?
O11 Zr2 O15 74.82(7) . . ?
O13 Zr2 O15 117.52(7) . . ?
O17 Zr2 O15 72.08(7) . . ?
O6 Zr2 O8 69.63(6) . . ?
O5 Zr2 O8 69.42(6) . . ?
O11 Zr2 O8 142.41(7) . . ?
O13 Zr2 O8 74.69(6) . . ?
O17 Zr2 O8 75.46(7) . . ?
O15 Zr2 O8 140.09(7) . . ?
O6 Zr2 O7 68.77(6) . . ?
O5 Zr2 O7 69.06(6) . . ?
O11 Zr2 O7 75.38(7) . . ?
O13 Zr2 O7 143.05(6) . . ?
O17 Zr2 O7 138.96(7) . . ?
O15 Zr2 O7 74.66(6) . . ?
O8 Zr2 O7 119.91(6) . . ?
O6 Zr2 Zr6 30.71(4) . . ?
O5 Zr2 Zr6 85.00(5) . . ?
O11 Zr2 Zr6 169.95(5) . . ?
O13 Zr2 Zr6 111.91(5) . . ?
O17 Zr2 Zr6 72.44(5) . . ?
O15 Zr2 Zr6 106.82(5) . . ?
O8 Zr2 Zr6 39.95(5) . . ?
O7 Zr2 Zr6 95.34(5) . . ?
O6 Zr2 Zr3 30.28(4) . . ?
O5 Zr2 Zr3 84.49(5) . . ?
O11 Zr2 Zr3 112.21(6) . . ?
O13 Zr2 Zr3 169.54(5) . . ?
O17 Zr2 Zr3 106.48(6) . . ?
O15 Zr2 Zr3 72.46(5) . . ?
O8 Zr2 Zr3 95.63(5) . . ?
O7 Zr2 Zr3 39.42(4) . . ?
Zr6 Zr2 Zr3 59.97(3) . . ?
O6 Zr2 Zr5 77.93(5) . . ?
O5 Zr2 Zr5 33.13(4) . . ?
O11 Zr2 Zr5 116.25(6) . . ?
O13 Zr2 Zr5 80.23(5) . . ?
O17 Zr2 Zr5 111.47(5) . . ?
O15 Zr2 Zr5 161.80(5) . . ?
O8 Zr2 Zr5 36.29(5) . . ?
O7 Zr2 Zr5 93.61(5) . . ?
Zr6 Zr2 Zr5 59.69(3) . . ?
Zr3 Zr2 Zr5 89.61(2) . . ?
O6 Zr2 Zr4 77.60(5) . . ?
O5 Zr2 Zr4 32.99(4) . . ?
O11 Zr2 Zr4 80.32(6) . . ?
O13 Zr2 Zr4 116.59(6) . . ?
O17 Zr2 Zr4 161.83(5) . . ?
O15 Zr2 Zr4 110.35(5) . . ?
O8 Zr2 Zr4 93.93(5) . . ?
O7 Zr2 Zr4 36.07(5) . . ?
Zr6 Zr2 Zr4 89.91(3) . . ?
Zr3 Zr2 Zr4 59.24(2) . . ?
Zr5 Zr2 Zr4 60.56(2) . . ?
O6 Zr3 O31 144.62(6) . . ?
O6 Zr3 O1 92.38(6) . . ?
O31 Zr3 O1 78.87(6) . . ?
O6 Zr3 O19 86.64(7) . . ?
O31 Zr3 O19 79.75(7) . . ?
O1 Zr3 O19 141.10(6) . . ?
O6 Zr3 O21 137.46(6) . . ?
O31 Zr3 O21 77.23(7) . . ?
O1 Zr3 O21 89.51(7) . . ?
O19 Zr3 O21 116.74(7) . . ?
O6 Zr3 O16 83.01(7) . . ?
O31 Zr3 O16 122.72(7) . . ?
O1 Zr3 O16 145.63(6) . . ?
O19 Zr3 O16 72.86(7) . . ?
O21 Zr3 O16 72.23(7) . . ?
O6 Zr3 O7 69.12(6) . . ?
O31 Zr3 O7 135.54(6) . . ?
O1 Zr3 O7 69.91(6) . . ?
O19 Zr3 O7 143.02(6) . . ?
O21 Zr3 O7 71.79(6) . . ?
O16 Zr3 O7 76.69(7) . . ?
O6 Zr3 O4 69.31(6) . . ?
O31 Zr3 O4 75.60(6) . . ?
O1 Zr3 O4 68.84(6) . . ?
O19 Zr3 O4 74.56(6) . . ?
O21 Zr3 O4 147.94(6) . . ?
O16 Zr3 O4 138.02(6) . . ?
O7 Zr3 O4 118.57(6) . . ?
O6 Zr3 Ni1 132.48(5) . . ?
O31 Zr3 Ni1 39.36(5) . . ?
O1 Zr3 Ni1 42.41(4) . . ?
O19 Zr3 Ni1 117.92(5) . . ?
O21 Zr3 Ni1 69.57(6) . . ?
O16 Zr3 Ni1 140.85(5) . . ?
O7 Zr3 Ni1 98.94(5) . . ?
O4 Zr3 Ni1 78.64(5) . . ?
O6 Zr3 Zr4 79.27(5) . . ?
O31 Zr3 Zr4 106.92(5) . . ?
O1 Zr3 Zr4 32.72(4) . . ?
O19 Zr3 Zr4 163.41(4) . . ?
O21 Zr3 Zr4 79.79(5) . . ?
O16 Zr3 Zr4 113.58(5) . . ?
O7 Zr3 Zr4 37.20(4) . . ?
O4 Zr3 Zr4 92.13(5) . . ?
Ni1 Zr3 Zr4 67.58(3) . . ?
O6 Zr3 Zr6 30.09(4) . . ?
O31 Zr3 Zr6 114.65(5) . . ?
O1 Zr3 Zr6 87.29(5) . . ?
O19 Zr3 Zr6 72.78(5) . . ?
O21 Zr3 Zr6 166.76(5) . . ?
O16 Zr3 Zr6 103.81(5) . . ?
O7 Zr3 Zr6 95.06(5) . . ?
O4 Zr3 Zr6 40.49(4) . . ?
Ni1 Zr3 Zr6 115.34(4) . . ?
Zr4 Zr3 Zr6 90.68(2) . . ?
O6 Zr3 Zr2 30.74(4) . . ?
O31 Zr3 Zr2 164.83(5) . . ?
O1 Zr3 Zr2 86.60(4) . . ?
O19 Zr3 Zr2 109.79(5) . . ?
O21 Zr3 Zr2 107.22(5) . . ?
O16 Zr3 Zr2 72.15(5) . . ?
O7 Zr3 Zr2 39.31(4) . . ?
O4 Zr3 Zr2 95.20(5) . . ?
Ni1 Zr3 Zr2 127.70(2) . . ?
Zr4 Zr3 Zr2 60.75(2) . . ?
Zr6 Zr3 Zr2 59.77(3) . . ?
O29 Zr4 O35 88.46(7) . . ?
O29 Zr4 O1 110.12(7) . . ?
O35 Zr4 O1 157.62(6) . . ?
O29 Zr4 O5 125.79(7) . . ?
O35 Zr4 O5 77.92(6) . . ?
O1 Zr4 O5 99.60(6) . . ?
O29 Zr4 O23 82.90(8) . . ?
O35 Zr4 O23 85.85(7) . . ?
O1 Zr4 O23 84.28(7) . . ?
O5 Zr4 O23 145.92(6) . . ?
O29 Zr4 O7 76.16(7) . . ?
O35 Zr4 O7 124.92(6) . . ?
O1 Zr4 O7 73.37(6) . . ?
O5 Zr4 O7 70.31(6) . . ?
O23 Zr4 O7 141.43(6) . . ?
O29 Zr4 O2 161.12(7) . . ?
O35 Zr4 O2 86.26(6) . . ?
O1 Zr4 O2 72.13(6) . . ?
O5 Zr4 O2 70.62(6) . . ?
O23 Zr4 O2 78.66(6) . . ?
O7 Zr4 O2 121.40(6) . . ?
O29 Zr4 Ni3 104.87(6) . . ?
O35 Zr4 Ni3 38.27(5) . . ?
O1 Zr4 Ni3 138.78(4) . . ?
O5 Zr4 Ni3 40.55(5) . . ?
O23 Zr4 Ni3 121.67(5) . . ?
O7 Zr4 Ni3 95.09(5) . . ?
O2 Zr4 Ni3 81.79(5) . . ?
O29 Zr4 Zr1 142.28(6) . . ?
O35 Zr4 Zr1 123.13(5) . . ?
O1 Zr4 Zr1 35.09(4) . . ?
O5 Zr4 Zr1 84.26(5) . . ?
O23 Zr4 Zr1 79.85(5) . . ?
O7 Zr4 Zr1 97.43(5) . . ?
O2 Zr4 Zr1 37.05(4) . . ?
Ni3 Zr4 Zr1 112.76(3) . . ?
O29 Zr4 Zr3 95.53(6) . . ?
O35 Zr4 Zr3 160.81(4) . . ?
O1 Zr4 Zr3 33.97(4) . . ?
O5 Zr4 Zr3 84.59(5) . . ?
O23 Zr4 Zr3 113.24(5) . . ?
O7 Zr4 Zr3 39.41(4) . . ?
O2 Zr4 Zr3 95.39(5) . . ?
Ni3 Zr4 Zr3 122.97(3) . . ?
Zr1 Zr4 Zr3 61.922(19) . . ?
O29 Zr4 Zr2 104.38(6) . . ?
O35 Zr4 Zr2 100.81(5) . . ?
O1 Zr4 Zr2 86.92(5) . . ?
O5 Zr4 Zr2 32.21(5) . . ?
O23 Zr4 Zr2 170.14(4) . . ?
O7 Zr4 Zr2 38.09(4) . . ?
O2 Zr4 Zr2 94.41(5) . . ?
Ni3 Zr4 Zr2 63.44(2) . . ?
Zr1 Zr4 Zr2 90.38(3) . . ?
Zr3 Zr4 Zr2 60.01(2) . . ?
O30 Zr5 O36 89.93(8) . . ?
O30 Zr5 O3 109.70(7) . . ?
O36 Zr5 O3 155.63(6) . . ?
O30 Zr5 O5 125.50(7) . . ?
O36 Zr5 O5 78.72(7) . . ?
O3 Zr5 O5 99.92(6) . . ?
O30 Zr5 O25 82.72(8) . . ?
O36 Zr5 O25 85.42(7) . . ?
O3 Zr5 O25 83.03(7) . . ?
O5 Zr5 O25 147.04(6) . . ?
O30 Zr5 O8 76.14(8) . . ?
O36 Zr5 O8 127.04(7) . . ?
O3 Zr5 O8 73.40(6) . . ?
O5 Zr5 O8 69.88(6) . . ?
O25 Zr5 O8 140.39(6) . . ?
O30 Zr5 O2 161.31(7) . . ?
O36 Zr5 O2 83.97(7) . . ?
O3 Zr5 O2 72.84(6) . . ?
O5 Zr5 O2 70.61(6) . . ?
O25 Zr5 O2 79.20(6) . . ?
O8 Zr5 O2 121.40(6) . . ?
O30 Zr5 Ni3 103.76(6) . . ?
O36 Zr5 Ni3 39.21(5) . . ?
O3 Zr5 Ni3 139.97(4) . . ?
O5 Zr5 Ni3 41.17(5) . . ?
O25 Zr5 Ni3 123.17(5) . . ?
O8 Zr5 Ni3 94.50(5) . . ?
O2 Zr5 Ni3 82.50(5) . . ?
O30 Zr5 Zr1 141.64(6) . . ?
O36 Zr5 Zr1 121.33(5) . . ?
O3 Zr5 Zr1 35.08(4) . . ?
O5 Zr5 Zr1 85.15(5) . . ?
O25 Zr5 Zr1 78.71(5) . . ?
O8 Zr5 Zr1 97.71(5) . . ?
O2 Zr5 Zr1 37.76(4) . . ?
Ni3 Zr5 Zr1 114.52(3) . . ?
O30 Zr5 Zr6 95.62(7) . . ?
O36 Zr5 Zr6 162.18(5) . . ?
O3 Zr5 Zr6 33.88(4) . . ?
O5 Zr5 Zr6 84.30(5) . . ?
O25 Zr5 Zr6 112.05(5) . . ?
O8 Zr5 Zr6 39.54(5) . . ?
O2 Zr5 Zr6 95.51(5) . . ?
Ni3 Zr5 Zr6 123.00(2) . . ?
Zr1 Zr5 Zr6 61.84(2) . . ?
O30 Zr5 Zr2 104.04(7) . . ?
O36 Zr5 Zr2 102.62(5) . . ?
O3 Zr5 Zr2 86.90(5) . . ?
O5 Zr5 Zr2 32.34(5) . . ?
O25 Zr5 Zr2 169.35(5) . . ?
O8 Zr5 Zr2 37.54(4) . . ?
O2 Zr5 Zr2 94.54(4) . . ?
Ni3 Zr5 Zr2 63.78(3) . . ?
Zr1 Zr5 Zr2 91.05(2) . . ?
Zr6 Zr5 Zr2 59.61(2) . . ?
O6 Zr6 O34 147.71(6) . . ?
O6 Zr6 O3 92.51(7) . . ?
O34 Zr6 O3 81.03(7) . . ?
O6 Zr6 O18 83.29(7) . . ?
O34 Zr6 O18 118.92(7) . . ?
O3 Zr6 O18 146.24(7) . . ?
O6 Zr6 O27 136.25(7) . . ?
O34 Zr6 O27 75.44(7) . . ?
O3 Zr6 O27 87.72(7) . . ?
O18 Zr6 O27 73.20(8) . . ?
O6 Zr6 O20 86.00(7) . . ?
O34 Zr6 O20 79.65(7) . . ?
O3 Zr6 O20 140.57(6) . . ?
O18 Zr6 O20 72.77(7) . . ?
O27 Zr6 O20 119.69(7) . . ?
O6 Zr6 O8 69.19(6) . . ?
O34 Zr6 O8 134.94(7) . . ?
O3 Zr6 O8 69.79(6) . . ?
O18 Zr6 O8 77.48(7) . . ?
O27 Zr6 O8 69.97(6) . . ?
O20 Zr6 O8 143.15(6) . . ?
O6 Zr6 O4 69.26(6) . . ?
O34 Zr6 O4 78.98(6) . . ?
O3 Zr6 O4 68.80(6) . . ?
O18 Zr6 O4 137.84(7) . . ?
O27 Zr6 O4 147.60(6) . . ?
O20 Zr6 O4 73.94(6) . . ?
O8 Zr6 O4 118.39(6) . . ?
O6 Zr6 Ni2 133.09(5) . . ?
O34 Zr6 Ni2 39.89(5) . . ?
O3 Zr6 Ni2 43.08(4) . . ?
O18 Zr6 Ni2 140.53(5) . . ?
O27 Zr6 Ni2 69.02(5) . . ?
O20 Zr6 Ni2 117.26(5) . . ?
O8 Zr6 Ni2 99.52(5) . . ?
O4 Zr6 Ni2 78.61(4) . . ?
O6 Zr6 Zr2 31.19(5) . . ?
O34 Zr6 Zr2 167.75(5) . . ?
O3 Zr6 Zr2 86.77(4) . . ?
O18 Zr6 Zr2 72.40(5) . . ?
O27 Zr6 Zr2 105.36(6) . . ?
O20 Zr6 Zr2 109.61(5) . . ?
O8 Zr6 Zr2 39.01(4) . . ?
O4 Zr6 Zr2 95.60(5) . . ?
Ni2 Zr6 Zr2 128.51(3) . . ?
O6 Zr6 Zr5 79.15(5) . . ?
O34 Zr6 Zr5 108.16(5) . . ?
O3 Zr6 Zr5 32.49(4) . . ?
O18 Zr6 Zr5 114.51(6) . . ?
O27 Zr6 Zr5 77.97(6) . . ?
O20 Zr6 Zr5 162.29(4) . . ?
O8 Zr6 Zr5 37.31(4) . . ?
O4 Zr6 Zr5 91.66(5) . . ?
Ni2 Zr6 Zr5 68.31(2) . . ?
Zr2 Zr6 Zr5 60.703(19) . . ?
O6 Zr6 Zr3 30.11(5) . . ?
O34 Zr6 Zr3 117.63(5) . . ?
O3 Zr6 Zr3 87.33(5) . . ?
O18 Zr6 Zr3 103.93(6) . . ?
O27 Zr6 Zr3 165.04(5) . . ?
O20 Zr6 Zr3 72.01(4) . . ?
O8 Zr6 Zr3 95.07(4) . . ?
O4 Zr6 Zr3 40.42(4) . . ?
Ni2 Zr6 Zr3 115.52(3) . . ?
Zr2 Zr6 Zr3 60.26(3) . . ?
Zr5 Zr6 Zr3 90.37(2) . . ?
O22 Ni1 O31 91.13(7) . . ?
O22 Ni1 O32 176.41(8) . . ?
O31 Ni1 O32 92.46(7) . . ?
O22 Ni1 O24 87.10(8) . . ?
O31 Ni1 O24 177.55(6) . . ?
O32 Ni1 O24 89.31(7) . . ?
O22 Ni1 N1 98.19(7) . . ?
O31 Ni1 N1 84.07(8) . . ?
O32 Ni1 N1 82.06(7) . . ?
O24 Ni1 N1 97.86(8) . . ?
O22 Ni1 O1 101.05(7) . . ?
O31 Ni1 O1 80.90(7) . . ?
O32 Ni1 O1 79.67(6) . . ?
O24 Ni1 O1 97.76(7) . . ?
N1 Ni1 O1 155.73(6) . . ?
O22 Ni1 Zr3 85.71(6) . . ?
O31 Ni1 Zr3 40.91(5) . . ?
O32 Ni1 Zr3 97.10(6) . . ?
O24 Ni1 Zr3 137.14(5) . . ?
N1 Ni1 Zr3 124.98(6) . . ?
O1 Ni1 Zr3 43.00(5) . . ?
O22 Ni1 Zr1 142.65(5) . . ?
O31 Ni1 Zr1 87.83(5) . . ?
O32 Ni1 Zr1 37.77(5) . . ?
O24 Ni1 Zr1 92.54(6) . . ?
N1 Ni1 Zr1 118.79(6) . . ?
O1 Ni1 Zr1 41.98(4) . . ?
Zr3 Ni1 Zr1 69.47(3) . . ?
O28 Ni2 O26 87.88(8) . . ?
O28 Ni2 O34 89.16(8) . . ?
O26 Ni2 O34 176.33(7) . . ?
O28 Ni2 O33 177.78(7) . . ?
O26 Ni2 O33 90.94(7) . . ?
O34 Ni2 O33 92.09(7) . . ?
O28 Ni2 N2 96.35(8) . . ?
O26 Ni2 N2 98.31(8) . . ?
O34 Ni2 N2 84.17(8) . . ?
O33 Ni2 N2 81.96(7) . . ?
O28 Ni2 O3 101.81(7) . . ?
O26 Ni2 O3 96.11(7) . . ?
O34 Ni2 O3 82.37(7) . . ?
O33 Ni2 O3 80.18(7) . . ?
N2 Ni2 O3 157.16(7) . . ?
O28 Ni2 Zr6 87.10(6) . . ?
O26 Ni2 Zr6 136.93(5) . . ?
O34 Ni2 Zr6 40.66(4) . . ?
O33 Ni2 Zr6 95.05(5) . . ?
N2 Ni2 Zr6 124.76(7) . . ?
O3 Ni2 Zr6 43.71(5) . . ?
O28 Ni2 Zr1 142.81(5) . . ?
O26 Ni2 Zr1 89.99(5) . . ?
O34 Ni2 Zr1 91.06(5) . . ?
O33 Ni2 Zr1 39.02(5) . . ?
N2 Ni2 Zr1 120.67(6) . . ?
O3 Ni2 Zr1 41.58(4) . . ?
Zr6 Ni2 Zr1 69.66(3) . . ?
O14 Ni3 O12 90.17(8) . . ?
O14 Ni3 O35 178.21(7) . . ?
O12 Ni3 O35 91.31(7) . . ?
O14 Ni3 O36 88.36(7) . . ?
O12 Ni3 O36 178.15(7) . . ?
O35 Ni3 O36 90.18(7) . . ?
O14 Ni3 N3 97.48(8) . . ?
O12 Ni3 N3 94.72(8) . . ?
O35 Ni3 N3 83.38(8) . . ?
O36 Ni3 N3 84.36(8) . . ?
O14 Ni3 O5 99.05(8) . . ?
O12 Ni3 O5 101.05(7) . . ?
O35 Ni3 O5 79.69(7) . . ?
O36 Ni3 O5 80.31(7) . . ?
N3 Ni3 O5 157.04(7) . . ?
O14 Ni3 Zr5 85.56(6) . . ?
O12 Ni3 Zr5 141.54(6) . . ?
O35 Ni3 Zr5 92.66(5) . . ?
O36 Ni3 Zr5 39.43(5) . . ?
N3 Ni3 Zr5 123.74(6) . . ?
O5 Ni3 Zr5 42.58(4) . . ?
O14 Ni3 Zr4 140.27(6) . . ?
O12 Ni3 Zr4 91.18(6) . . ?
O35 Ni3 Zr4 38.71(5) . . ?
O36 Ni3 Zr4 90.67(5) . . ?
N3 Ni3 Zr4 121.94(6) . . ?
O5 Ni3 Zr4 41.91(4) . . ?
Zr5 Ni3 Zr4 69.34(3) . . ?
O12 C1 O11 124.3(2) . . ?
O12 C1 C2 120.1(2) . . ?
O11 C1 C2 115.6(2) . . ?
C3 C2 C4 112.2(2) . . ?
C3 C2 C1 111.4(2) . . ?
C4 C2 C1 112.7(3) . . ?
C3 C2 H2 106.7 . . ?
C4 C2 H2 106.7 . . ?
C1 C2 H2 106.7 . . ?
C2 C3 H3A 109.5 . . ?
C2 C3 H3B 109.5 . . ?
H3A C3 H3B 109.5 . . ?
C2 C3 H3C 109.5 . . ?
H3A C3 H3C 109.5 . . ?
H3B C3 H3C 109.5 . . ?
C2 C4 H4A 109.5 . . ?
C2 C4 H4B 109.5 . . ?
H4A C4 H4B 109.5 . . ?
C2 C4 H4C 109.5 . . ?
H4A C4 H4C 109.5 . . ?
H4B C4 H4C 109.5 . . ?
O15 C5 O16 125.6(2) . . ?
O15 C5 C6 116.9(2) . . ?
O16 C5 C6 117.5(2) . . ?
C5 C6 C7B 113.1(3) . . ?
C5 C6 C8B 115.6(3) . . ?
C7B C6 C8B 115.4(4) . . ?
C5 C6 C8A 107.5(3) . . ?
C7B C6 C8A 127.3(3) . . ?
C8B C6 C8A 72.3(3) . . ?
C5 C6 C7A 107.9(3) . . ?
C7B C6 C7A 62.3(4) . . ?
C8B C6 C7A 64.1(3) . . ?
C8A C6 C7A 132.3(4) . . ?
C5 C6 H6A 101.3 . . ?
C7B C6 H6A 39.5 . . ?
C8B C6 H6A 142.9 . . ?
C8A C6 H6A 101.5 . . ?
C7A C6 H6A 101.8 . . ?
C6 C7A H7A1 109.5 . . ?
C6 C7A H7A2 109.5 . . ?
C6 C7A H7A3 109.5 . . ?
C6 C8A H8A1 109.5 . . ?
C6 C8A H8A2 109.5 . . ?
C6 C8A H8A3 109.5 . . ?
C6 C7B H6A 37.5 . . ?
C6 C7B H7B1 109.5 . . ?
H6A C7B H7B1 74.2 . . ?
C6 C7B H7B2 109.5 . . ?
H6A C7B H7B2 110.9 . . ?
H7B1 C7B H7B2 109.5 . . ?
C6 C7B H7B3 109.5 . . ?
H6A C7B H7B3 135.1 . . ?
H7B1 C7B H7B3 109.5 . . ?
H7B2 C7B H7B3 109.5 . . ?
C6 C8B H8B1 109.5 . . ?
C6 C8B H8B2 109.5 . . ?
H8B1 C8B H8B2 109.5 . . ?
C6 C8B H8B3 109.5 . . ?
H8B1 C8B H8B3 109.5 . . ?
H8B2 C8B H8B3 109.5 . . ?
O22 C9 O21 125.3(2) . . ?
O22 C9 C10 116.8(2) . . ?
O21 C9 C10 117.9(2) . . ?
C12 C10 C11 114.3(3) . . ?
C12 C10 C9 112.6(3) . . ?
C11 C10 C9 108.8(3) . . ?
C12 C10 H10 106.9 . . ?
C11 C10 H10 106.9 . . ?
C9 C10 H10 106.9 . . ?
C10 C11 H11A 109.5 . . ?
C10 C11 H11B 109.5 . . ?
H11A C11 H11B 109.5 . . ?
C10 C11 H11C 109.5 . . ?
H11A C11 H11C 109.5 . . ?
H11B C11 H11C 109.5 . . ?
C10 C12 H12A 109.5 . . ?
C10 C12 H12B 109.5 . . ?
H12A C12 H12B 109.5 . . ?
C10 C12 H12C 109.5 . . ?
H12A C12 H12C 109.5 . . ?
H12B C12 H12C 109.5 . . ?
O20 C13 O19 125.1(2) . . ?
O20 C13 C14 118.5(2) . . ?
O19 C13 C14 116.4(2) . . ?
C15 C14 C16 112.4(3) . . ?
C15 C14 C13 112.5(2) . . ?
C16 C14 C13 108.8(2) . . ?
C15 C14 H14 107.6 . . ?
C16 C14 H14 107.6 . . ?
C13 C14 H14 107.6 . . ?
C14 C15 H15A 109.5 . . ?
C14 C15 H15B 109.5 . . ?
H15A C15 H15B 109.5 . . ?
C14 C15 H15C 109.5 . . ?
H15A C15 H15C 109.5 . . ?
H15B C15 H15C 109.5 . . ?
C14 C16 H16A 109.5 . . ?
C14 C16 H16B 109.5 . . ?
H16A C16 H16B 109.5 . . ?
C14 C16 H16C 109.5 . . ?
H16A C16 H16C 109.5 . . ?
H16B C16 H16C 109.5 . . ?
O14 C17 O13 125.1(2) . . ?
O14 C17 C18 119.3(3) . . ?
O13 C17 C18 115.6(3) . . ?
C19 C18 C20 111.5(3) . . ?
C19 C18 C17 110.1(3) . . ?
C20 C18 C17 112.6(3) . . ?
C19 C18 H18 107.4 . . ?
C20 C18 H18 107.4 . . ?
C17 C18 H18 107.4 . . ?
C18 C19 H19A 109.5 . . ?
C18 C19 H19B 109.5 . . ?
H19A C19 H19B 109.5 . . ?
C18 C19 H19C 109.5 . . ?
H19A C19 H19C 109.5 . . ?
H19B C19 H19C 109.5 . . ?
C18 C20 H20A 109.5 . . ?
C18 C20 H20B 109.5 . . ?
H20A C20 H20B 109.5 . . ?
C18 C20 H20C 109.5 . . ?
H20A C20 H20C 109.5 . . ?
H20B C20 H20C 109.5 . . ?
O26 C21 O25 126.4(2) . . ?
O26 C21 C22 115.4(2) . . ?
O25 C21 C22 118.2(2) . . ?
C23 C22 C24 111.5(3) . . ?
C23 C22 C21 110.6(3) . . ?
C24 C22 C21 113.9(2) . . ?
C23 C22 H22 106.8 . . ?
C24 C22 H22 106.8 . . ?
C21 C22 H22 106.8 . . ?
C22 C23 H23A 109.5 . . ?
C22 C23 H23B 109.5 . . ?
H23A C23 H23B 109.5 . . ?
C22 C23 H23C 109.5 . . ?
H23A C23 H23C 109.5 . . ?
H23B C23 H23C 109.5 . . ?
C22 C24 H24A 109.5 . . ?
C22 C24 H24B 109.5 . . ?
H24A C24 H24B 109.5 . . ?
C22 C24 H24C 109.5 . . ?
H24A C24 H24C 109.5 . . ?
H24B C24 H24C 109.5 . . ?
O10 C25 O9 124.9(2) . . ?
O10 C25 C26 122.4(3) . . ?
O9 C25 C26 112.6(3) . . ?
C27 C26 C28 110.4(3) . . ?
C27 C26 C25 107.4(3) . . ?
C28 C26 C25 111.0(3) . . ?
C27 C26 H26 109.4 . . ?
C28 C26 H26 109.4 . . ?
C25 C26 H26 109.4 . . ?
C26 C27 H27A 109.5 . . ?
C26 C27 H27B 109.5 . . ?
H27A C27 H27B 109.5 . . ?
C26 C27 H27C 109.5 . . ?
H27A C27 H27C 109.5 . . ?
H27B C27 H27C 109.5 . . ?
C26 C28 H28A 109.5 . . ?
C26 C28 H28B 109.5 . . ?
H28A C28 H28B 109.5 . . ?
C26 C28 H28C 109.5 . . ?
H28A C28 H28C 109.5 . . ?
H28B C28 H28C 109.5 . . ?
O24 C29 O23 125.9(2) . . ?
O24 C29 C30 117.7(2) . . ?
O23 C29 C30 116.2(2) . . ?
C32 C30 C31 116.6(3) . . ?
C32 C30 C29 113.9(2) . . ?
C31 C30 C29 112.7(3) . . ?
C32 C30 H30 103.9 . . ?
C31 C30 H30 103.9 . . ?
C29 C30 H30 103.9 . . ?
C30 C31 H31A 109.5 . . ?
C30 C31 H31B 109.5 . . ?
H31A C31 H31B 109.5 . . ?
C30 C31 H31C 109.5 . . ?
H31A C31 H31C 109.5 . . ?
H31B C31 H31C 109.5 . . ?
C30 C32 H32A 109.5 . . ?
C30 C32 H32B 109.5 . . ?
H32A C32 H32B 109.5 . . ?
C30 C32 H32C 109.5 . . ?
H32A C32 H32C 109.5 . . ?
H32B C32 H32C 109.5 . . ?
O28 C33 O27 125.0(2) . . ?
O28 C33 C34 117.5(2) . . ?
O27 C33 C34 117.4(3) . . ?
C36 C34 C35 115.9(4) . . ?
C36 C34 C33 113.0(3) . . ?
C35 C34 C33 108.0(3) . . ?
C36 C34 H34 106.4 . . ?
C35 C34 H34 106.4 . . ?
C33 C34 H34 106.4 . . ?
C34 C35 H35A 109.5 . . ?
C34 C35 H35B 109.5 . . ?
H35A C35 H35B 109.5 . . ?
C34 C35 H35C 109.5 . . ?
H35A C35 H35C 109.5 . . ?
H35B C35 H35C 109.5 . . ?
C34 C36 H36A 109.5 . . ?
C34 C36 H36B 109.5 . . ?
H36A C36 H36B 109.5 . . ?
C34 C36 H36C 109.5 . . ?
H36A C36 H36C 109.5 . . ?
H36B C36 H36C 109.5 . . ?
O17 C37 O18 125.0(2) . . ?
O17 C37 C38 117.2(2) . . ?
O18 C37 C38 117.8(2) . . ?
C39 C38 C40 113.6(3) . . ?
C39 C38 C37 114.6(3) . . ?
C40 C38 C37 108.6(3) . . ?
C39 C38 H38 106.5 . . ?
C40 C38 H38 106.5 . . ?
C37 C38 H38 106.5 . . ?
C38 C39 H39A 109.5 . . ?
C38 C39 H39B 109.5 . . ?
H39A C39 H39B 109.5 . . ?
C38 C39 H39C 109.5 . . ?
H39A C39 H39C 109.5 . . ?
H39B C39 H39C 109.5 . . ?
C38 C40 H40A 109.5 . . ?
C38 C40 H40B 109.5 . . ?
H40A C40 H40B 109.5 . . ?
C38 C40 H40C 109.5 . . ?
H40A C40 H40C 109.5 . . ?
H40B C40 H40C 109.5 . . ?
O31 C41 C42 109.4(2) . . ?
O31 C41 H41A 109.8 . . ?
C42 C41 H41A 109.8 . . ?
O31 C41 H41B 109.8 . . ?
C42 C41 H41B 109.8 . . ?
H41A C41 H41B 108.3 . . ?
N1 C42 C41 110.36(19) . . ?
N1 C42 H42A 109.6 . . ?
C41 C42 H42A 109.6 . . ?
N1 C42 H42B 109.6 . . ?
C41 C42 H42B 109.6 . . ?
H42A C42 H42B 108.1 . . ?
O32 C43 C44 110.01(19) . . ?
O32 C43 H43A 109.7 . . ?
C44 C43 H43A 109.7 . . ?
O32 C43 H43B 109.7 . . ?
C44 C43 H43B 109.7 . . ?
H43A C43 H43B 108.2 . . ?
N1 C44 C43 111.18(19) . . ?
N1 C44 H44A 109.4 . . ?
C43 C44 H44A 109.4 . . ?
N1 C44 H44B 109.4 . . ?
C43 C44 H44B 109.4 . . ?
H44A C44 H44B 108.0 . . ?
N1 C45 C46 115.63(19) . . ?
N1 C45 H45A 108.4 . . ?
C46 C45 H45A 108.4 . . ?
N1 C45 H45B 108.4 . . ?
C46 C45 H45B 108.4 . . ?
H45A C45 H45B 107.4 . . ?
C45 C46 C47 111.2(2) . . ?
C45 C46 H46A 109.4 . . ?
C47 C46 H46A 109.4 . . ?
C45 C46 H46B 109.4 . . ?
C47 C46 H46B 109.4 . . ?
H46A C46 H46B 108.0 . . ?
C48 C47 C46 112.4(2) . . ?
C48 C47 H47A 109.1 . . ?
C46 C47 H47A 109.1 . . ?
C48 C47 H47B 109.1 . . ?
C46 C47 H47B 109.1 . . ?
H47A C47 H47B 107.9 . . ?
C47 C48 H48A 109.5 . . ?
C47 C48 H48B 109.5 . . ?
H48A C48 H48B 109.5 . . ?
C47 C48 H48C 109.5 . . ?
H48A C48 H48C 109.5 . . ?
H48B C48 H48C 109.5 . . ?
O33 C49 C50 108.2(2) . . ?
O33 C49 H49A 110.1 . . ?
C50 C49 H49A 110.1 . . ?
O33 C49 H49B 110.1 . . ?
C50 C49 H49B 110.1 . . ?
H49A C49 H49B 108.4 . . ?
N2 C50 C49 109.8(2) . . ?
N2 C50 H50A 109.7 . . ?
C49 C50 H50A 109.7 . . ?
N2 C50 H50B 109.7 . . ?
C49 C50 H50B 109.7 . . ?
H50A C50 H50B 108.2 . . ?
O34 C51 C52 108.8(2) . . ?
O34 C51 H51A 109.9 . . ?
C52 C51 H51A 109.9 . . ?
O34 C51 H51B 109.9 . . ?
C52 C51 H51B 109.9 . . ?
H51A C51 H51B 108.3 . . ?
N2 C52 C51 109.8(2) . . ?
N2 C52 H52A 109.7 . . ?
C51 C52 H52A 109.7 . . ?
N2 C52 H52B 109.7 . . ?
C51 C52 H52B 109.7 . . ?
H52A C52 H52B 108.2 . . ?
N2 C53 C54 114.8(2) . . ?
N2 C53 H53A 108.6 . . ?
C54 C53 H53A 108.6 . . ?
N2 C53 H53B 108.6 . . ?
C54 C53 H53B 108.6 . . ?
H53A C53 H53B 107.5 . . ?
C55 C54 C53 113.5(3) . . ?
C55 C54 H54A 108.9 . . ?
C53 C54 H54A 108.9 . . ?
C55 C54 H54B 108.9 . . ?
C53 C54 H54B 108.9 . . ?
H54A C54 H54B 107.7 . . ?
C54 C55 C56 113.2(3) . . ?
C54 C55 H55A 108.9 . . ?
C56 C55 H55A 108.9 . . ?
C54 C55 H55B 108.9 . . ?
C56 C55 H55B 108.9 . . ?
H55A C55 H55B 107.8 . . ?
C55 C56 H56A 109.5 . . ?
C55 C56 H56B 109.5 . . ?
H56A C56 H56B 109.5 . . ?
C55 C56 H56C 109.5 . . ?
H56A C56 H56C 109.5 . . ?
H56B C56 H56C 109.5 . . ?
O36 C57 C58 109.7(2) . . ?
O36 C57 H57A 109.7 . . ?
C58 C57 H57A 109.7 . . ?
O36 C57 H57B 109.7 . . ?
C58 C57 H57B 109.7 . . ?
H57A C57 H57B 108.2 . . ?
N3 C58 C57 113.7(2) . . ?
N3 C58 H58A 108.8 . . ?
C57 C58 H58A 108.8 . . ?
N3 C58 H58B 108.8 . . ?
C57 C58 H58B 108.8 . . ?
H58A C58 H58B 107.7 . . ?
O35 C59 C60 109.5(2) . . ?
O35 C59 H59A 109.8 . . ?
C60 C59 H59A 109.8 . . ?
O35 C59 H59B 109.8 . . ?
C60 C59 H59B 109.8 . . ?
H59A C59 H59B 108.2 . . ?
N3 C60 C59 113.09(19) . . ?
N3 C60 H60A 109.0 . . ?
C59 C60 H60A 109.0 . . ?
N3 C60 H60B 109.0 . . ?
C59 C60 H60B 109.0 . . ?
H60A C60 H60B 107.8 . . ?
N3 C61 C62 115.3(2) . . ?
N3 C61 H61A 108.5 . . ?
C62 C61 H61A 108.5 . . ?
N3 C61 H61B 108.5 . . ?
C62 C61 H61B 108.5 . . ?
H61A C61 H61B 107.5 . . ?
C63 C62 C61 113.7(3) . . ?
C63 C62 H62A 108.8 . . ?
C61 C62 H62A 108.8 . . ?
C63 C62 H62B 108.8 . . ?
C61 C62 H62B 108.8 . . ?
H62A C62 H62B 107.7 . . ?
C64 C63 C62 115.2(3) . . ?
C64 C63 H63A 108.5 . . ?
C62 C63 H63A 108.5 . . ?
C64 C63 H63B 108.5 . . ?
C62 C63 H63B 108.5 . . ?
H63A C63 H63B 107.5 . . ?
C63 C64 H64A 109.5 . . ?
C63 C64 H64B 109.5 . . ?
H64A C64 H64B 109.5 . . ?
C63 C64 H64C 109.5 . . ?
H64A C64 H64C 109.5 . . ?
H64B C64 H64C 109.5 . . ?
O30 C65 C66 123.3(3) . . ?
O30 C65 C70 120.3(3) . . ?
C66 C65 C70 116.0(3) . . ?
C67 C66 C65 122.5(4) . . ?
C67 C66 H66 118.8 . . ?
C65 C66 H66 118.8 . . ?
C66 C67 C68 121.6(4) . . ?
C66 C67 H67 119.2 . . ?
C68 C67 H67 119.2 . . ?
C69 C68 C67 116.0(4) . . ?
C69 C68 H68 122.0 . . ?
C67 C68 H68 122.0 . . ?
C70 C69 C68 123.1(4) . . ?
C70 C69 H69 118.5 . . ?
C68 C69 H69 118.5 . . ?
C69 C70 C65 120.4(4) . . ?
C69 C70 H70 119.8 . . ?
C65 C70 H70 119.8 . . ?
O29 C71 C76 120.9(2) . . ?
O29 C71 C72 121.7(3) . . ?
C76 C71 C72 117.4(2) . . ?
C73 C72 C71 120.6(3) . . ?
C73 C72 H72 119.7 . . ?
C71 C72 H72 119.7 . . ?
C72 C73 C74 121.3(3) . . ?
C72 C73 H73 119.4 . . ?
C74 C73 H73 119.4 . . ?
C75 C74 C73 118.6(3) . . ?
C75 C74 H74 120.7 . . ?
C73 C74 H74 120.7 . . ?
C74 C75 C76 120.9(3) . . ?
C74 C75 H75 119.5 . . ?
C76 C75 H75 119.5 . . ?
C75 C76 C71 121.0(3) . . ?
C75 C76 H76 119.5 . . ?
C71 C76 H76 119.5 . . ?
C78 C77 H77A 109.5 . . ?
C78 C77 H77B 109.5 . . ?
H77A C77 H77B 109.5 . . ?
C78 C77 H77C 109.5 . . ?
H77A C77 H77C 109.5 . . ?
H77B C77 H77C 109.5 . . ?
N4 C78 C77 178.2(5) . . ?
C80 C79 H79A 109.5 . . ?
C80 C79 H79B 109.5 . . ?
H79A C79 H79B 109.5 . . ?
C80 C79 H79C 109.5 . . ?
H79A C79 H79C 109.5 . . ?
H79B C79 H79C 109.5 . . ?
N5 C80 C79 179.3(4) . . ?
C45 N1 C44 111.67(19) . . ?
C45 N1 C42 111.86(19) . . ?
C44 N1 C42 112.74(18) . . ?
C45 N1 Ni1 112.91(14) . . ?
C44 N1 Ni1 102.12(14) . . ?
C42 N1 Ni1 104.98(14) . . ?
C50 N2 C53 111.7(2) . . ?
C50 N2 C52 111.2(2) . . ?
C53 N2 C52 111.27(19) . . ?
C50 N2 Ni2 107.46(14) . . ?
C53 N2 Ni2 112.12(16) . . ?
C52 N2 Ni2 102.71(14) . . ?
C60 N3 C58 114.3(2) . . ?
C60 N3 C61 110.17(18) . . ?
C58 N3 C61 110.9(2) . . ?
C60 N3 Ni3 103.81(16) . . ?
C58 N3 Ni3 105.66(15) . . ?
C61 N3 Ni3 111.73(17) . . ?
Zr4 O1 Ni1 124.78(7) . . ?
Zr4 O1 Zr3 113.31(7) . . ?
Ni1 O1 Zr3 94.59(7) . . ?
Zr4 O1 Zr1 111.47(7) . . ?
Ni1 O1 Zr1 97.07(6) . . ?
Zr3 O1 Zr1 114.13(7) . . ?
Zr1 O2 Zr4 103.72(7) . . ?
Zr1 O2 Zr5 102.23(6) . . ?
Zr4 O2 Zr5 104.50(6) . . ?
Zr1 O2 H2O 114.9 . . ?
Zr4 O2 H2O 114.9 . . ?
Zr5 O2 H2O 114.9 . . ?
Zr5 O3 Ni2 126.29(7) . . ?
Zr5 O3 Zr1 110.95(7) . . ?
Ni2 O3 Zr1 96.96(7) . . ?
Zr5 O3 Zr6 113.63(7) . . ?
Ni2 O3 Zr6 93.21(6) . . ?
Zr1 O3 Zr6 114.25(7) . . ?
Zr1 O4 Zr3 105.95(6) . . ?
Zr1 O4 Zr6 105.19(7) . . ?
Zr3 O4 Zr6 99.09(6) . . ?
Zr1 O4 H4O 115.0 . . ?
Zr3 O4 H4O 115.0 . . ?
Zr6 O4 H4O 115.0 . . ?
Ni3 O5 Zr2 116.96(7) . . ?
Ni3 O5 Zr4 97.54(7) . . ?
Zr2 O5 Zr4 114.80(7) . . ?
Ni3 O5 Zr5 96.25(7) . . ?
Zr2 O5 Zr5 114.52(7) . . ?
Zr4 O5 Zr5 114.27(7) . . ?
Zr6 O6 Zr3 119.81(8) . . ?
Zr6 O6 Zr2 118.10(8) . . ?
Zr3 O6 Zr2 118.98(7) . . ?
Zr4 O7 Zr2 105.84(7) . . ?
Zr4 O7 Zr3 103.40(6) . . ?
Zr2 O7 Zr3 101.27(6) . . ?
Zr4 O7 H7O 114.9 . . ?
Zr2 O7 H7O 114.9 . . ?
Zr3 O7 H7O 114.9 . . ?
Zr5 O8 Zr2 106.18(7) . . ?
Zr5 O8 Zr6 103.15(6) . . ?
Zr2 O8 Zr6 101.04(7) . . ?
Zr5 O8 H8O 114.9 . . ?
Zr2 O8 H8O 115.0 . . ?
Zr6 O8 H8O 115.0 . . ?
C25 O9 Zr1 142.12(17) . . ?
C1 O11 Zr2 144.46(17) . . ?
C1 O12 Ni3 128.73(16) . . ?
C17 O13 Zr2 142.84(16) . . ?
C17 O14 Ni3 128.96(18) . . ?
C5 O15 Zr2 134.73(16) . . ?
C5 O16 Zr3 134.62(18) . . ?
C37 O17 Zr2 134.79(16) . . ?
C37 O18 Zr6 134.94(17) . . ?
C13 O19 Zr3 135.10(17) . . ?
C13 O20 Zr6 134.95(16) . . ?
C9 O21 Zr3 135.75(16) . . ?
C9 O22 Ni1 123.58(14) . . ?
C29 O23 Zr4 145.56(18) . . ?
C29 O24 Ni1 129.85(16) . . ?
C21 O25 Zr5 145.79(18) . . ?
C21 O26 Ni2 129.72(16) . . ?
C33 O27 Zr6 136.46(16) . . ?
C33 O28 Ni2 121.72(16) . . ?
C71 O29 Zr4 141.96(19) . . ?
C65 O30 Zr5 138.1(2) . . ?
C41 O31 Ni1 108.05(14) . . ?
C41 O31 Zr3 144.66(15) . . ?
Ni1 O31 Zr3 99.73(7) . . ?
C43 O32 Ni1 114.84(13) . . ?
C43 O32 Zr1 140.19(13) . . ?
Ni1 O32 Zr1 104.83(7) . . ?
C49 O33 Ni2 105.12(13) . . ?
C49 O33 Zr1 141.34(15) . . ?
Ni2 O33 Zr1 102.54(8) . . ?
C51 O34 Ni2 110.74(16) . . ?
C51 O34 Zr6 146.80(16) . . ?
Ni2 O34 Zr6 99.46(8) . . ?
C59 O35 Ni3 114.32(14) . . ?
C59 O35 Zr4 142.42(14) . . ?
Ni3 O35 Zr4 103.02(8) . . ?
C57 O36 Ni3 110.77(14) . . ?
C57 O36 Zr5 142.66(15) . . ?
Ni3 O36 Zr5 101.36(8) . . ?

loop_
_geom_bond_atom_site_label_1
_geom_bond_atom_site_label_2
_geom_bond_distance
_geom_bond_site_symmetry_2
_geom_bond_publ_flag
Zr1 O32 2.0491(17) . ?
Zr1 O33 2.0737(17) . ?
Zr1 O3 2.1494(16) . ?
Zr1 O9 2.1656(18) . ?
Zr1 O1 2.1798(16) . ?
Zr1 O2 2.1888(16) . ?
Zr1 O4 2.2179(17) . ?
Zr1 Ni2 3.2148(15) . ?
Zr1 Ni1 3.2345(12) . ?
Zr1 Zr5 3.4931(12) . ?
Zr1 Zr4 3.5293(13) . ?
Zr2 O6 2.0914(17) . ?
Zr2 O5 2.1175(17) . ?
Zr2 O11 2.1640(17) . ?
Zr2 O13 2.1869(19) . ?
Zr2 O17 2.1961(19) . ?
Zr2 O15 2.204(2) . ?
Zr2 O8 2.2846(18) . ?
Zr2 O7 2.3123(17) . ?
Zr2 Zr6 3.5620(13) . ?
Zr2 Zr3 3.5795(13) . ?
Zr2 Zr5 3.6011(12) . ?
Zr2 Zr4 3.6059(12) . ?
Zr3 O6 2.0632(17) . ?
Zr3 O31 2.0980(17) . ?
Zr3 O1 2.1605(17) . ?
Zr3 O19 2.1835(18) . ?
Zr3 O21 2.2147(18) . ?
Zr3 O16 2.2162(18) . ?
Zr3 O7 2.3175(17) . ?
Zr3 O4 2.3437(17) . ?
Zr3 Ni1 3.1576(10) . ?
Zr3 Zr4 3.5512(8) . ?
Zr3 Zr6 3.5690(15) . ?
Zr4 O29 2.0347(17) . ?
Zr4 O35 2.0600(18) . ?
Zr4 O1 2.0903(16) . ?
Zr4 O5 2.1627(17) . ?
Zr4 O23 2.1695(17) . ?
Zr4 O7 2.2069(18) . ?
Zr4 O2 2.2978(17) . ?
Zr4 Ni3 3.2095(11) . ?
Zr5 O30 2.0199(18) . ?
Zr5 O36 2.0590(18) . ?
Zr5 O3 2.0902(17) . ?
Zr5 O5 2.1635(17) . ?
Zr5 O25 2.1752(18) . ?
Zr5 O8 2.2190(18) . ?
Zr5 O2 2.2979(17) . ?
Zr5 Ni3 3.1783(11) . ?
Zr5 Zr6 3.5647(8) . ?
Zr6 O6 2.0619(16) . ?
Zr6 O34 2.0700(17) . ?
Zr6 O3 2.1689(17) . ?
Zr6 O18 2.1917(18) . ?
Zr6 O27 2.2147(18) . ?
Zr6 O20 2.2150(19) . ?
Zr6 O8 2.3303(18) . ?
Zr6 O4 2.3468(17) . ?
Zr6 Ni2 3.1341(11) . ?
Ni1 O22 2.0061(18) . ?
Ni1 O31 2.0316(18) . ?
Ni1 O32 2.0325(17) . ?
Ni1 O24 2.0363(19) . ?
Ni1 N1 2.126(2) . ?
Ni1 O1 2.1365(16) . ?
Ni2 O28 2.0107(18) . ?
Ni2 O26 2.026(2) . ?
Ni2 O34 2.0376(19) . ?
Ni2 O33 2.0473(17) . ?
Ni2 N2 2.125(2) . ?
Ni2 O3 2.1442(16) . ?
Ni3 O14 2.0136(19) . ?
Ni3 O12 2.0349(19) . ?
Ni3 O35 2.0404(17) . ?
Ni3 O36 2.0494(18) . ?
Ni3 N3 2.095(2) . ?
Ni3 O5 2.1046(17) . ?
C1 O12 1.246(3) . ?
C1 O11 1.267(3) . ?
C1 C2 1.529(3) . ?
C2 C3 1.506(5) . ?
C2 C4 1.513(4) . ?
C2 H2 1.0000 . ?
C3 H3A 0.9800 . ?
C3 H3B 0.9800 . ?
C3 H3C 0.9800 . ?
C4 H4A 0.9800 . ?
C4 H4B 0.9800 . ?
C4 H4C 0.9800 . ?
C5 O15 1.257(3) . ?
C5 O16 1.261(3) . ?
C5 C6 1.507(3) . ?
C6 C7B 1.5365(19) . ?
C6 C8B 1.5361(19) . ?
C6 C8A 1.5366(19) . ?
C6 C7A 1.5418(19) . ?
C6 H6A 0.9600 . ?
C7A H7A1 0.9800 . ?
C7A H7A2 0.9800 . ?
C7A H7A3 0.9800 . ?
C8A H8A1 0.9800 . ?
C8A H8A2 0.9800 . ?
C8A H8A3 0.9800 . ?
C7B H6A 1.0033 . ?
C7B H7B1 0.9800 . ?
C7B H7B2 0.9800 . ?
C7B H7B3 0.9800 . ?
C8B H8B1 0.9800 . ?
C8B H8B2 0.9800 . ?
C8B H8B3 0.9800 . ?
C9 O22 1.256(3) . ?
C9 O21 1.262(3) . ?
C9 C10 1.528(3) . ?
C10 C12 1.514(5) . ?
C10 C11 1.524(5) . ?
C10 H10 1.0000 . ?
C11 H11A 0.9800 . ?
C11 H11B 0.9800 . ?
C11 H11C 0.9800 . ?
C12 H12A 0.9800 . ?
C12 H12B 0.9800 . ?
C12 H12C 0.9800 . ?
C13 O20 1.258(3) . ?
C13 O19 1.265(3) . ?
C13 C14 1.526(4) . ?
C14 C15 1.496(4) . ?
C14 C16 1.506(4) . ?
C14 H14 1.0000 . ?
C15 H15A 0.9800 . ?
C15 H15B 0.9800 . ?
C15 H15C 0.9800 . ?
C16 H16A 0.9800 . ?
C16 H16B 0.9800 . ?
C16 H16C 0.9800 . ?
C17 O14 1.236(3) . ?
C17 O13 1.269(3) . ?
C17 C18 1.528(4) . ?
C18 C19 1.477(5) . ?
C18 C20 1.511(6) . ?
C18 H18 1.0000 . ?
C19 H19A 0.9800 . ?
C19 H19B 0.9800 . ?
C19 H19C 0.9800 . ?
C20 H20A 0.9800 . ?
C20 H20B 0.9800 . ?
C20 H20C 0.9800 . ?
C21 O26 1.250(3) . ?
C21 O25 1.263(3) . ?
C21 C22 1.528(4) . ?
C22 C23 1.499(4) . ?
C22 C24 1.501(4) . ?
C22 H22 1.0000 . ?
C23 H23A 0.9800 . ?
C23 H23B 0.9800 . ?
C23 H23C 0.9800 . ?
C24 H24A 0.9800 . ?
C24 H24B 0.9800 . ?
C24 H24C 0.9800 . ?
C25 O10 1.246(3) . ?
C25 O9 1.273(4) . ?
C25 C26 1.575(4) . ?
C26 C27 1.392(5) . ?
C26 C28 1.505(6) . ?
C26 H26 1.0000 . ?
C27 H27A 0.9800 . ?
C27 H27B 0.9800 . ?
C27 H27C 0.9800 . ?
C28 H28A 0.9800 . ?
C28 H28B 0.9800 . ?
C28 H28C 0.9800 . ?
C29 O24 1.236(3) . ?
C29 O23 1.277(3) . ?
C29 C30 1.537(4) . ?
C30 C32 1.467(5) . ?
C30 C31 1.500(4) . ?
C30 H30 1.0000 . ?
C31 H31A 0.9800 . ?
C31 H31B 0.9800 . ?
C31 H31C 0.9800 . ?
C32 H32A 0.9800 . ?
C32 H32B 0.9800 . ?
C32 H32C 0.9800 . ?
C33 O28 1.258(3) . ?
C33 O27 1.267(3) . ?
C33 C34 1.526(4) . ?
C34 C36 1.489(5) . ?
C34 C35 1.512(5) . ?
C34 H34 1.0000 . ?
C35 H35A 0.9800 . ?
C35 H35B 0.9800 . ?
C35 H35C 0.9800 . ?
C36 H36A 0.9800 . ?
C36 H36B 0.9800 . ?
C36 H36C 0.9800 . ?
C37 O17 1.257(3) . ?
C37 O18 1.269(3) . ?
C37 C38 1.525(4) . ?
C38 C39 1.446(5) . ?
C38 C40 1.502(6) . ?
C38 H38 1.0000 . ?
C39 H39A 0.9800 . ?
C39 H39B 0.9800 . ?
C39 H39C 0.9800 . ?
C40 H40A 0.9800 . ?
C40 H40B 0.9800 . ?
C40 H40C 0.9800 . ?
C41 O31 1.404(3) . ?
C41 C42 1.512(4) . ?
C41 H41A 0.9900 . ?
C41 H41B 0.9900 . ?
C42 N1 1.492(3) . ?
C42 H42A 0.9900 . ?
C42 H42B 0.9900 . ?
C43 O32 1.408(3) . ?
C43 C44 1.524(3) . ?
C43 H43A 0.9900 . ?
C43 H43B 0.9900 . ?
C44 N1 1.492(3) . ?
C44 H44A 0.9900 . ?
C44 H44B 0.9900 . ?
C45 N1 1.482(3) . ?
C45 C46 1.528(3) . ?
C45 H45A 0.9900 . ?
C45 H45B 0.9900 . ?
C46 C47 1.533(3) . ?
C46 H46A 0.9900 . ?
C46 H46B 0.9900 . ?
C47 C48 1.529(4) . ?
C47 H47A 0.9900 . ?
C47 H47B 0.9900 . ?
C48 H48A 0.9800 . ?
C48 H48B 0.9800 . ?
C48 H48C 0.9800 . ?
C49 O33 1.405(3) . ?
C49 C50 1.521(4) . ?
C49 H49A 0.9900 . ?
C49 H49B 0.9900 . ?
C50 N2 1.481(3) . ?
C50 H50A 0.9900 . ?
C50 H50B 0.9900 . ?
C51 O34 1.396(3) . ?
C51 C52 1.527(4) . ?
C51 H51A 0.9900 . ?
C51 H51B 0.9900 . ?
C52 N2 1.495(4) . ?
C52 H52A 0.9900 . ?
C52 H52B 0.9900 . ?
C53 N2 1.485(3) . ?
C53 C54 1.541(3) . ?
C53 H53A 0.9900 . ?
C53 H53B 0.9900 . ?
C54 C55 1.499(4) . ?
C54 H54A 0.9900 . ?
C54 H54B 0.9900 . ?
C55 C56 1.510(4) . ?
C55 H55A 0.9900 . ?
C55 H55B 0.9900 . ?
C56 H56A 0.9800 . ?
C56 H56B 0.9800 . ?
C56 H56C 0.9800 . ?
C57 O36 1.401(3) . ?
C57 C58 1.514(4) . ?
C57 H57A 0.9900 . ?
C57 H57B 0.9900 . ?
C58 N3 1.485(3) . ?
C58 H58A 0.9900 . ?
C58 H58B 0.9900 . ?
C59 O35 1.395(3) . ?
C59 C60 1.524(4) . ?
C59 H59A 0.9900 . ?
C59 H59B 0.9900 . ?
C60 N3 1.482(3) . ?
C60 H60A 0.9900 . ?
C60 H60B 0.9900 . ?
C61 N3 1.486(3) . ?
C61 C62 1.541(4) . ?
C61 H61A 0.9900 . ?
C61 H61B 0.9900 . ?
C62 C63 1.499(4) . ?
C62 H62A 0.9900 . ?
C62 H62B 0.9900 . ?
C63 C64 1.421(5) . ?
C63 H63A 0.9900 . ?
C63 H63B 0.9900 . ?
C64 H64A 0.9800 . ?
C64 H64B 0.9800 . ?
C64 H64C 0.9800 . ?
C65 O30 1.276(4) . ?
C65 C66 1.398(5) . ?
C65 C70 1.414(5) . ?
C66 C67 1.297(5) . ?
C66 H66 0.9500 . ?
C67 C68 1.423(5) . ?
C67 H67 0.9500 . ?
C68 C69 1.366(6) . ?
C68 H68 0.9500 . ?
C69 C70 1.327(6) . ?
C69 H69 0.9500 . ?
C70 H70 0.9500 . ?
C71 O29 1.318(3) . ?
C71 C76 1.395(4) . ?
C71 C72 1.404(4) . ?
C72 C73 1.361(4) . ?
C72 H72 0.9500 . ?
C73 C74 1.388(5) . ?
C73 H73 0.9500 . ?
C74 C75 1.368(5) . ?
C74 H74 0.9500 . ?
C75 C76 1.372(4) . ?
C75 H75 0.9500 . ?
C76 H76 0.9500 . ?
C77 C78 1.419(5) . ?
C77 H77A 0.9800 . ?
C77 H77B 0.9800 . ?
C77 H77C 0.9800 . ?
C78 N4 1.146(5) . ?
C79 C80 1.458(5) . ?
C79 H79A 0.9800 . ?
C79 H79B 0.9800 . ?
C79 H79C 0.9800 . ?
C80 N5 1.129(4) . ?
O2 H2O 0.9600 . ?
O4 H4O 0.9601 . ?
O7 H7O 0.9601 . ?
O8 H8O 0.9599 . ?
